data_4026777
loop_
_publ_author_name
'Shi Li'
'Zhiying Jia'
'Kiyohiko Nakajima'
'Ken-ichiro Kanno'
'Tamotsu Takahashi'

_publ_section_title
;
 Dehydro Side Coupling of Substituted Pentacene Derivatives
;
_journal_name_full 'Journal of Organic Chemistry'
_journal_page_first 9983
_journal_page_last 9987
_journal_paper_doi 10.1021/jo201659q
_journal_volume 76
_journal_year 2011
_chemical_formula_moiety 'C104 H122 N8 '
_chemical_formula_sum 'C104 H122 N8'
_chemical_formula_weight 1484.16
_space_group_IT_number 4
_symmetry_cell_setting monoclinic
_symmetry_Int_Tables_number 4
_symmetry_space_group_name_Hall 'P 2yb'
_symmetry_space_group_name_H-M 'P 1 21 1'
_cell_angle_alpha 90.0000
_cell_angle_beta 90.573(8)
_cell_angle_gamma 90.0000
_cell_formula_units_Z 2
_cell_length_a 13.589(3)
_cell_length_b 21.416(6)
_cell_length_c 16.083(3)
_cell_measurement_reflns_used 28479
_cell_measurement_temperature 298.1
_cell_measurement_theta_max 27.5
_cell_measurement_theta_min 3.0
_cell_volume 4680.3(19)
_computing_cell_refinement PROCESS-AUTO
_computing_data_collection PROCESS-AUTO
_computing_data_reduction CrystalStructure
_computing_publication_material 'CrystalStructure 3.8'
_computing_structure_refinement CRYSTALS
_computing_structure_solution SIR2004
_diffrn_ambient_temperature 298
_diffrn_detector_area_resol_mean 10.00
_diffrn_measured_fraction_theta_full 0.978
_diffrn_measured_fraction_theta_max 0.978
_diffrn_measurement_device_type 'Rigaku RAXIS-RAPID'
_diffrn_measurement_method \w
_diffrn_radiation_type 'Mo K\a'
_diffrn_radiation_wavelength 0.71075
_diffrn_reflns_av_R_equivalents 0.051
_diffrn_reflns_limit_h_max 17
_diffrn_reflns_limit_h_min -16
_diffrn_reflns_limit_k_max 27
_diffrn_reflns_limit_k_min -27
_diffrn_reflns_limit_l_max 20
_diffrn_reflns_limit_l_min -20
_diffrn_reflns_number 44415
_diffrn_reflns_theta_full 27.48
_diffrn_reflns_theta_max 27.48
_exptl_absorpt_coefficient_mu 0.061
_exptl_absorpt_correction_T_max 0.988
_exptl_absorpt_correction_T_min 0.980
_exptl_absorpt_correction_type numerical
_exptl_absorpt_process_details
;
    Higashi, T. (1999). Program for Absorption Correction.
    Rigaku Corporation, Tokyo, Japan.
;
_exptl_crystal_colour yellow
_exptl_crystal_density_diffrn 1.053
_exptl_crystal_description prism
_exptl_crystal_F_000 1604.00
_exptl_crystal_size_max 0.30
_exptl_crystal_size_mid 0.30
_exptl_crystal_size_min 0.20
_refine_diff_density_max 1.08
_refine_diff_density_min -0.69
_refine_ls_extinction_method none
_refine_ls_goodness_of_fit_ref 1.104
_refine_ls_hydrogen_treatment refall
_refine_ls_number_parameters 1131
_refine_ls_number_reflns 25637
_refine_ls_R_factor_gt 0.0651
_refine_ls_shift/su_max 0.0028
_refine_ls_structure_factor_coef F
_refine_ls_weighting_details 'w = 1/[0.0017Fo^2^ + 3.0000\s(Fo^2^) + 2.5000]'
_refine_ls_weighting_scheme calc
_refine_ls_wR_factor_ref 0.0886
_reflns_number_gt 25392
_reflns_number_total 20396
_reflns_threshold_expression F^2^>2.0\s(F^2^)
_cod_data_source_file jo201659q_si_002.cif
_cod_data_source_block '_tt76'
_cod_original_cell_volume 4680.6(19)
_cod_original_formula_sum 'C104 H122 N8 '
_cod_database_code 4026777

loop_
_symmetry_equiv_pos_site_id
_symmetry_equiv_pos_as_xyz
1 +X,+Y,+Z
2 -X,1/2+Y,-Z

loop_
_atom_site_label
_atom_site_type_symbol
_atom_site_fract_x
_atom_site_fract_y
_atom_site_fract_z
_atom_site_U_iso_or_equiv
_atom_site_adp_type
_atom_site_occupancy
_atom_site_symmetry_multiplicity
_atom_site_calc_flag
_atom_site_refinement_flags
N(1) N 0.9094(2) 0.46629(17) 0.7871(2) 0.0849(11) Uani 1.00 1 d .
N(2) N 0.8894(2) 0.56243(19) 1.0203(2) 0.0971(13) Uani 1.00 1 d .
N(3) N 0.6821(3) 0.5282(2) 0.7343(2) 0.1010(14) Uani 1.00 1 d .
N(4) N 0.6655(2) 0.61348(19) 0.9706(2) 0.1019(14) Uani 1.00 1 d .
N(5) N 1.0385(2) 0.43291(19) 0.9644(2) 0.0867(12) Uani 1.00 1 d .
N(6) N 1.1491(2) 0.42821(17) 0.7172(2) 0.0825(11) Uani 1.00 1 d .
N(7) N 1.2286(2) 0.3359(2) 1.0252(2) 0.1064(15) Uani 1.00 1 d .
N(8) N 1.3255(2) 0.32010(18) 0.7774(2) 0.0920(12) Uani 1.00 1 d .
C(1) C 0.78073(19) 0.31838(15) 0.87577(17) 0.0397(7) Uani 1.00 1 d .
C(2) C 0.7238(2) 0.28379(16) 0.81512(18) 0.0463(8) Uani 1.00 1 d .
C(3) C 0.7535(2) 0.22549(16) 0.78512(19) 0.0498(9) Uani 1.00 1 d .
C(4) C 0.6997(2) 0.19294(16) 0.72437(19) 0.0509(9) Uani 1.00 1 d .
C(5) C 0.7329(2) 0.13306(17) 0.6936(2) 0.0561(10) Uani 1.00 1 d .
C(6) C 0.6773(2) 0.10210(18) 0.6354(2) 0.0610(11) Uani 1.00 1 d .
C(7) C 0.5906(2) 0.1303(2) 0.5995(2) 0.0630(11) Uani 1.00 1 d .
C(8) C 0.5587(2) 0.18735(19) 0.6265(2) 0.0584(10) Uani 1.00 1 d .
C(9) C 0.6114(2) 0.21970(17) 0.69022(18) 0.0501(9) Uani 1.00 1 d .
C(10) C 0.5812(2) 0.27632(18) 0.72195(19) 0.0538(9) Uani 1.00 1 d .
C(11) C 0.6333(2) 0.30945(17) 0.78237(18) 0.0485(9) Uani 1.00 1 d .
C(12) C 0.5987(2) 0.36736(16) 0.81404(19) 0.0507(9) Uani 1.00 1 d .
C(13) C 0.6519(2) 0.39832(16) 0.87215(19) 0.0473(9) Uani 1.00 1 d .
C(14) C 0.6213(2) 0.45678(16) 0.9166(2) 0.0539(9) Uani 1.00 1 d .
C(15) C 0.6262(2) 0.44536(15) 1.00891(19) 0.0495(9) Uani 1.00 1 d .
C(16) C 0.5472(2) 0.44929(18) 1.0627(2) 0.0616(11) Uani 1.00 1 d .
C(17) C 0.5643(2) 0.43445(17) 1.1474(2) 0.0588(10) Uani 1.00 1 d .
C(18) C 0.6576(2) 0.41720(18) 1.1750(2) 0.0630(11) Uani 1.00 1 d .
C(19) C 0.7374(2) 0.41166(17) 1.1191(2) 0.0590(10) Uani 1.00 1 d .
C(20) C 0.7188(2) 0.42652(15) 1.03619(18) 0.0490(9) Uani 1.00 1 d .
C(21) C 0.7917(2) 0.41789(15) 0.96521(17) 0.0460(8) Uani 1.00 1 d .
C(22) C 0.7454(2) 0.37543(15) 0.90213(18) 0.0435(8) Uani 1.00 1 d .
C(23) C 0.8054(2) 0.48307(16) 0.9207(2) 0.0527(9) Uani 1.00 1 d .
C(24) C 0.6982(2) 0.50882(16) 0.8933(2) 0.0552(10) Uani 1.00 1 d .
C(25) C 0.8657(2) 0.47423(17) 0.8462(2) 0.0617(11) Uani 1.00 1 d .
C(26) C 0.8551(2) 0.52686(19) 0.9762(2) 0.0657(12) Uani 1.00 1 d .
C(27) C 0.6915(2) 0.52099(19) 0.8037(2) 0.0690(12) Uani 1.00 1 d .
C(28) C 0.6779(2) 0.5679(2) 0.9378(2) 0.0680(12) Uani 1.00 1 d .
C(29) C 0.8290(2) 0.10678(19) 0.7315(2) 0.0690(11) Uani 1.00 1 d .
C(30) C 0.8164(3) 0.0780(2) 0.8161(2) 0.0841(14) Uani 1.00 1 d .
C(31) C 0.9124(4) 0.0662(3) 0.8566(3) 0.148(2) Uani 1.00 1 d .
C(32) C 0.7099(3) 0.0380(2) 0.6063(2) 0.0796(13) Uani 1.00 1 d .
C(33) C 0.7808(3) 0.0385(2) 0.5324(2) 0.1011(17) Uani 1.00 1 d .
C(34) C 0.8164(4) -0.0268(3) 0.5124(4) 0.166(2) Uani 1.00 1 d .
C(35) C 0.5339(2) 0.0939(2) 0.5327(2) 0.0715(12) Uani 1.00 1 d .
C(36) C 0.4530(3) 0.0522(2) 0.5686(2) 0.0889(15) Uani 1.00 1 d .
C(37) C 0.4050(4) 0.0101(3) 0.5063(3) 0.159(2) Uani 1.00 1 d .
C(38) C 0.4709(2) 0.2196(2) 0.5881(2) 0.0705(12) Uani 1.00 1 d .
C(39) C 0.5000(3) 0.2704(2) 0.5263(2) 0.0909(15) Uani 1.00 1 d .
C(40) C 0.4120(5) 0.3130(3) 0.5007(3) 0.159(2) Uani 1.00 1 d .
C(41) C 0.4427(3) 0.4632(2) 1.0287(2) 0.0924(15) Uani 1.00 1 d .
C(42) C 0.4207(3) 0.5296(2) 1.0243(3) 0.1052(18) Uani 1.00 1 d .
C(43) C 0.3123(3) 0.5373(3) 0.9856(3) 0.161(2) Uani 1.00 1 d .
C(44) C 0.4784(2) 0.4378(2) 1.2062(2) 0.0755(12) Uani 1.00 1 d .
C(45) C 0.4171(3) 0.3781(2) 1.2069(3) 0.0971(16) Uani 1.00 1 d .
C(46) C 0.3226(3) 0.3833(2) 1.2560(3) 0.143(2) Uani 1.00 1 d .
C(47) C 0.6782(3) 0.4010(2) 1.2654(2) 0.0831(14) Uani 1.00 1 d .
C(48) C 0.6659(4) 0.3330(3) 1.2866(3) 0.121(2) Uani 1.00 1 d .
C(49) C 0.7092(6) 0.3146(4) 1.3692(4) 0.219(4) Uani 1.00 1 d .
C(50) C 0.8395(2) 0.3860(2) 1.1471(2) 0.0875(14) Uani 1.00 1 d .
C(51) C 0.9068(3) 0.4331(3) 1.1731(3) 0.117(2) Uani 1.00 1 d .
C(52) C 1.0039(4) 0.3997(5) 1.2047(5) 0.231(4) Uani 1.00 1 d .
C(53) C 0.86782(19) 0.28682(14) 0.91724(17) 0.0413(8) Uani 1.00 1 d .
C(54) C 0.84776(19) 0.24934(14) 0.98864(18) 0.0412(8) Uani 1.00 1 d .
C(55) C 0.7537(2) 0.24690(15) 1.02472(19) 0.0468(8) Uani 1.00 1 d .
C(56) C 0.7306(2) 0.20814(16) 1.09120(19) 0.0486(9) Uani 1.00 1 d .
C(57) C 0.6310(2) 0.20304(16) 1.1209(2) 0.0539(9) Uani 1.00 1 d .
C(58) C 0.6102(2) 0.16152(17) 1.1833(2) 0.0559(10) Uani 1.00 1 d .
C(59) C 0.6870(2) 0.12524(17) 1.22129(19) 0.0580(10) Uani 1.00 1 d .
C(60) C 0.7840(2) 0.12912(17) 1.19574(19) 0.0559(10) Uani 1.00 1 d .
C(61) C 0.8078(2) 0.17058(16) 1.12814(19) 0.0497(9) Uani 1.00 1 d .
C(62) C 0.9015(2) 0.17487(16) 1.0941(2) 0.0529(9) Uani 1.00 1 d .
C(63) C 0.9234(2) 0.21196(15) 1.02633(18) 0.0441(8) Uani 1.00 1 d .
C(64) C 1.0169(2) 0.21143(16) 0.98818(19) 0.0498(9) Uani 1.00 1 d .
C(65) C 1.0334(2) 0.24605(15) 0.92014(18) 0.0454(8) Uani 1.00 1 d .
C(66) C 1.1284(2) 0.24519(16) 0.86956(18) 0.0487(9) Uani 1.00 1 d .
C(67) C 1.1005(2) 0.23180(16) 0.77864(19) 0.0523(9) Uani 1.00 1 d .
C(68) C 1.1384(2) 0.18312(17) 0.7315(2) 0.0569(10) Uani 1.00 1 d .
C(69) C 1.1123(2) 0.18233(18) 0.6461(2) 0.0621(11) Uani 1.00 1 d .
C(70) C 1.0531(2) 0.22973(19) 0.6108(2) 0.0653(11) Uani 1.00 1 d .
C(71) C 1.0132(2) 0.27763(17) 0.6602(2) 0.0552(10) Uani 1.00 1 d .
C(72) C 1.0355(2) 0.27619(16) 0.74550(18) 0.0486(9) Uani 1.00 1 d .
C(73) C 0.9960(2) 0.32109(15) 0.80957(17) 0.0449(8) Uani 1.00 1 d .
C(74) C 0.95920(19) 0.28553(14) 0.88417(17) 0.0409(8) Uani 1.00 1 d .
C(75) C 1.0886(2) 0.36104(16) 0.84122(19) 0.0505(9) Uani 1.00 1 d .
C(76) C 1.1729(2) 0.31236(17) 0.87237(19) 0.0508(9) Uani 1.00 1 d .
C(77) C 1.0605(2) 0.40235(18) 0.9103(2) 0.0598(10) Uani 1.00 1 d .
C(78) C 1.1235(2) 0.39966(18) 0.7720(2) 0.0574(10) Uani 1.00 1 d .
C(79) C 1.2053(2) 0.3266(2) 0.9582(2) 0.0667(12) Uani 1.00 1 d .
C(80) C 1.2590(2) 0.31681(19) 0.8185(2) 0.0639(11) Uani 1.00 1 d .
C(81) C 0.5541(2) 0.24235(19) 1.0780(2) 0.0676(11) Uani 1.00 1 d .
C(82) C 0.5231(2) 0.2159(2) 0.9935(2) 0.0760(13) Uani 1.00 1 d .
C(83) C 0.4473(3) 0.2552(3) 0.9501(3) 0.135(2) Uani 1.00 1 d .
C(84) C 0.5059(2) 0.15349(18) 1.2121(2) 0.0649(11) Uani 1.00 1 d .
C(85) C 0.4785(3) 0.1968(2) 1.2838(2) 0.0895(14) Uani 1.00 1 d .
C(86) C 0.3702(4) 0.1870(3) 1.3100(4) 0.160(2) Uani 1.00 1 d .
C(87) C 0.6595(2) 0.07903(18) 1.2904(2) 0.0653(11) Uani 1.00 1 d .
C(88) C 0.6321(2) 0.01508(18) 1.2568(2) 0.0644(11) Uani 1.00 1 d .
C(89) C 0.5997(3) -0.0288(2) 1.3249(2) 0.0968(16) Uani 1.00 1 d .
C(90) C 0.8660(2) 0.09248(18) 1.2355(2) 0.0640(11) Uani 1.00 1 d .
C(91) C 0.9226(3) 0.1296(2) 1.3017(2) 0.0892(14) Uani 1.00 1 d .
C(92) C 1.0027(4) 0.0906(3) 1.3393(4) 0.161(2) Uani 1.00 1 d .
C(93) C 1.2039(2) 0.13357(18) 0.7709(2) 0.0679(11) Uani 1.00 1 d .
C(94) C 1.3106(2) 0.1475(2) 0.7651(2) 0.0802(13) Uani 1.00 1 d .
C(95) C 1.3765(4) 0.0963(2) 0.7986(3) 0.127(2) Uani 1.00 1 d .
C(96) C 1.1475(2) 0.1280(2) 0.5933(2) 0.0815(13) Uani 1.00 1 d .
C(97) C 1.0726(3) 0.0731(2) 0.5928(3) 0.1089(18) Uani 1.00 1 d .
C(98) C 1.1107(4) 0.0147(3) 0.5502(4) 0.153(2) Uani 1.00 1 d .
C(99) C 1.0337(3) 0.2327(2) 0.5177(2) 0.0841(14) Uani 1.00 1 d .
C(100) C 1.1206(4) 0.2688(3) 0.4728(2) 0.129(2) Uani 1.00 1 d .
C(101) C 1.0974(6) 0.2790(4) 0.3826(3) 0.216(4) Uani 1.00 1 d .
C(102) C 0.9528(2) 0.33105(19) 0.6239(2) 0.0649(11) Uani 1.00 1 d .
C(103) C 0.8454(2) 0.3197(2) 0.6195(2) 0.0837(14) Uani 1.00 1 d .
C(104) C 0.7898(3) 0.3776(2) 0.5898(3) 0.120(2) Uani 1.00 1 d .
H(1) H 0.8122 0.2074 0.8068 0.059 Uiso 1.00 1 c R
H(2) H 0.5214 0.2937 0.7013 0.064 Uiso 1.00 1 c R
H(3) H 0.5382 0.3842 0.7942 0.061 Uiso 1.00 1 c R
H(4) H 0.5568 0.4688 0.9001 0.064 Uiso 1.00 1 c R
H(5) H 0.8528 0.4018 0.9849 0.055 Uiso 1.00 1 c R
H(6) H 0.8539 0.0758 0.6950 0.083 Uiso 1.00 1 c R
H(7) H 0.8752 0.1399 0.7362 0.083 Uiso 1.00 1 c R
H(8) H 0.7792 0.1055 0.8498 0.101 Uiso 1.00 1 c R
H(9) H 0.7822 0.0395 0.8102 0.101 Uiso 1.00 1 c R
H(10) H 0.9347 0.0256 0.8425 0.177 Uiso 1.00 1 c R
H(11) H 0.9056 0.0692 0.9152 0.177 Uiso 1.00 1 c R
H(12) H 0.9587 0.0963 0.8383 0.177 Uiso 1.00 1 c R
H(13) H 0.7418 0.0176 0.6516 0.095 Uiso 1.00 1 c R
H(14) H 0.6529 0.0150 0.5904 0.096 Uiso 1.00 1 c R
H(15) H 0.7476 0.0552 0.4851 0.121 Uiso 1.00 1 c R
H(16) H 0.8359 0.0640 0.5458 0.121 Uiso 1.00 1 c R
H(17) H 0.8747 -0.0354 0.5434 0.199 Uiso 1.00 1 c R
H(18) H 0.8296 -0.0299 0.4547 0.199 Uiso 1.00 1 c R
H(19) H 0.7670 -0.0562 0.5268 0.199 Uiso 1.00 1 c R
H(20) H 0.5043 0.1228 0.4953 0.086 Uiso 1.00 1 c R
H(21) H 0.5790 0.0683 0.5034 0.085 Uiso 1.00 1 c R
H(22) H 0.4814 0.0270 0.6111 0.107 Uiso 1.00 1 c R
H(23) H 0.4039 0.0782 0.5919 0.107 Uiso 1.00 1 c R
H(24) H 0.3500 0.0309 0.4820 0.192 Uiso 1.00 1 c R
H(25) H 0.3836 -0.0269 0.5331 0.191 Uiso 1.00 1 c R
H(26) H 0.4507 -0.0002 0.4642 0.192 Uiso 1.00 1 c R
H(27) H 0.4319 0.1893 0.5598 0.084 Uiso 1.00 1 c R
H(28) H 0.4334 0.2381 0.6312 0.084 Uiso 1.00 1 c R
H(29) H 0.5498 0.2956 0.5511 0.109 Uiso 1.00 1 c R
H(30) H 0.5251 0.2510 0.4778 0.109 Uiso 1.00 1 c R
H(31) H 0.3799 0.2959 0.4532 0.191 Uiso 1.00 1 c R
H(32) H 0.4357 0.3536 0.4880 0.191 Uiso 1.00 1 c R
H(33) H 0.3669 0.3155 0.5453 0.191 Uiso 1.00 1 c R
H(34) H 0.4371 0.4461 0.9744 0.111 Uiso 1.00 1 c R
H(35) H 0.3962 0.4438 1.0640 0.111 Uiso 1.00 1 c R
H(36) H 0.4232 0.5473 1.0784 0.126 Uiso 1.00 1 c R
H(37) H 0.4671 0.5500 0.9898 0.127 Uiso 1.00 1 c R
H(38) H 0.3162 0.5403 0.9268 0.194 Uiso 1.00 1 c R
H(39) H 0.2827 0.5740 1.0071 0.194 Uiso 1.00 1 c R
H(40) H 0.2737 0.5020 1.0000 0.194 Uiso 1.00 1 c R
H(41) H 0.5031 0.4451 1.2608 0.091 Uiso 1.00 1 c R
H(42) H 0.4372 0.4716 1.1898 0.091 Uiso 1.00 1 c R
H(43) H 0.4004 0.3678 1.1510 0.117 Uiso 1.00 1 c R
H(44) H 0.4560 0.3457 1.2304 0.117 Uiso 1.00 1 c R
H(45) H 0.3350 0.3716 1.3121 0.172 Uiso 1.00 1 c R
H(46) H 0.2742 0.3564 1.2325 0.172 Uiso 1.00 1 c R
H(47) H 0.2995 0.4252 1.2542 0.172 Uiso 1.00 1 c R
H(48) H 0.7440 0.4127 1.2782 0.099 Uiso 1.00 1 c R
H(49) H 0.6344 0.4244 1.2989 0.100 Uiso 1.00 1 c R
H(50) H 0.5975 0.3239 1.2872 0.146 Uiso 1.00 1 c R
H(51) H 0.6967 0.3090 1.2446 0.146 Uiso 1.00 1 c R
H(52) H 0.7756 0.3021 1.3621 0.262 Uiso 1.00 1 c R
H(53) H 0.6725 0.2809 1.3915 0.262 Uiso 1.00 1 c R
H(54) H 0.7068 0.3491 1.4063 0.262 Uiso 1.00 1 c R
H(55) H 0.8299 0.3580 1.1921 0.105 Uiso 1.00 1 c R
H(56) H 0.8674 0.3641 1.1017 0.105 Uiso 1.00 1 c R
H(57) H 0.9212 0.4599 1.1277 0.140 Uiso 1.00 1 c R
H(58) H 0.8791 0.4568 1.2169 0.140 Uiso 1.00 1 c R
H(59) H 0.9990 0.3913 1.2625 0.276 Uiso 1.00 1 c R
H(60) H 1.0587 0.4262 1.1951 0.276 Uiso 1.00 1 c R
H(61) H 1.0124 0.3617 1.1753 0.276 Uiso 1.00 1 c R
H(62) H 0.7035 0.2731 1.0025 0.056 Uiso 1.00 1 c R
H(63) H 0.9530 0.1511 1.1188 0.063 Uiso 1.00 1 c R
H(64) H 1.0683 0.1864 1.0109 0.059 Uiso 1.00 1 c R
H(65) H 1.1736 0.2151 0.8906 0.058 Uiso 1.00 1 c R
H(66) H 0.9461 0.3471 0.7865 0.054 Uiso 1.00 1 c R
H(67) H 0.4978 0.2447 1.1124 0.081 Uiso 1.00 1 c R
H(68) H 0.5799 0.2831 1.0699 0.081 Uiso 1.00 1 c R
H(69) H 0.5795 0.2131 0.9594 0.091 Uiso 1.00 1 c R
H(70) H 0.4965 0.1753 1.0017 0.091 Uiso 1.00 1 c R
H(71) H 0.3834 0.2417 0.9654 0.161 Uiso 1.00 1 c R
H(72) H 0.4546 0.2513 0.8917 0.161 Uiso 1.00 1 c R
H(73) H 0.4559 0.2977 0.9658 0.161 Uiso 1.00 1 c R
H(74) H 0.4629 0.1617 1.1665 0.077 Uiso 1.00 1 c R
H(75) H 0.4975 0.1115 1.2299 0.078 Uiso 1.00 1 c R
H(76) H 0.5205 0.1884 1.3301 0.108 Uiso 1.00 1 c R
H(77) H 0.4869 0.2389 1.2667 0.108 Uiso 1.00 1 c R
H(78) H 0.3286 0.2142 1.2788 0.193 Uiso 1.00 1 c R
H(79) H 0.3639 0.1960 1.3676 0.193 Uiso 1.00 1 c R
H(80) H 0.3516 0.1449 1.2998 0.193 Uiso 1.00 1 c R
H(81) H 0.7142 0.0747 1.3272 0.079 Uiso 1.00 1 c R
H(82) H 0.6051 0.0954 1.3199 0.078 Uiso 1.00 1 c R
H(83) H 0.5798 0.0196 1.2176 0.077 Uiso 1.00 1 c R
H(84) H 0.6877 -0.0024 1.2300 0.077 Uiso 1.00 1 c R
H(85) H 0.6552 -0.0507 1.3463 0.116 Uiso 1.00 1 c R
H(86) H 0.5534 -0.0578 1.3029 0.117 Uiso 1.00 1 c R
H(87) H 0.5702 -0.0055 1.3682 0.116 Uiso 1.00 1 c R
H(88) H 0.8389 0.0564 1.2609 0.077 Uiso 1.00 1 c R
H(89) H 0.9107 0.0802 1.1936 0.077 Uiso 1.00 1 c R
H(90) H 0.9505 0.1657 1.2769 0.107 Uiso 1.00 1 c R
H(91) H 0.8785 0.1420 1.3442 0.106 Uiso 1.00 1 c R
H(92) H 0.9782 0.0687 1.3861 0.193 Uiso 1.00 1 c R
H(93) H 1.0556 0.1169 1.3564 0.193 Uiso 1.00 1 c R
H(94) H 1.0255 0.0616 1.2992 0.193 Uiso 1.00 1 c R
H(95) H 1.1875 0.1301 0.8280 0.081 Uiso 1.00 1 c R
H(96) H 1.1914 0.0949 0.7439 0.081 Uiso 1.00 1 c R
H(97) H 1.3259 0.1540 0.7082 0.096 Uiso 1.00 1 c R
H(98) H 1.3238 0.1846 0.7956 0.096 Uiso 1.00 1 c R
H(99) H 1.3890 0.1032 0.8561 0.152 Uiso 1.00 1 c R
H(100) H 1.4369 0.0963 0.7694 0.152 Uiso 1.00 1 c R
H(101) H 1.3449 0.0570 0.7915 0.152 Uiso 1.00 1 c R
H(102) H 1.1562 0.1421 0.5378 0.098 Uiso 1.00 1 c R
H(103) H 1.2086 0.1135 0.6150 0.098 Uiso 1.00 1 c R
H(104) H 1.0576 0.0629 0.6488 0.131 Uiso 1.00 1 c R
H(105) H 1.0144 0.0865 0.5648 0.131 Uiso 1.00 1 c R
H(106) H 1.0936 0.0161 0.4928 0.184 Uiso 1.00 1 c R
H(107) H 1.0819 -0.0212 0.5748 0.184 Uiso 1.00 1 c R
H(108) H 1.1802 0.0126 0.5562 0.184 Uiso 1.00 1 c R
H(109) H 1.0293 0.1915 0.4962 0.101 Uiso 1.00 1 c R
H(110) H 0.9735 0.2541 0.5075 0.101 Uiso 1.00 1 c R
H(111) H 1.1300 0.3081 0.4991 0.156 Uiso 1.00 1 c R
H(112) H 1.1792 0.2448 0.4776 0.156 Uiso 1.00 1 c R
H(113) H 1.1208 0.2446 0.3511 0.260 Uiso 1.00 1 c R
H(114) H 1.1283 0.3162 0.3643 0.260 Uiso 1.00 1 c R
H(115) H 1.0282 0.2826 0.3751 0.260 Uiso 1.00 1 c R
H(116) H 0.9638 0.3670 0.6573 0.078 Uiso 1.00 1 c R
H(117) H 0.9752 0.3388 0.5692 0.078 Uiso 1.00 1 c R
H(118) H 0.8328 0.2864 0.5818 0.100 Uiso 1.00 1 c R
H(119) H 0.8229 0.3085 0.6732 0.100 Uiso 1.00 1 c R
H(120) H 0.7725 0.4023 0.6365 0.144 Uiso 1.00 1 c R
H(121) H 0.7318 0.3652 0.5608 0.143 Uiso 1.00 1 c R
H(122) H 0.8304 0.4012 0.5538 0.144 Uiso 1.00 1 c R

loop_
_atom_site_aniso_label
_atom_site_aniso_U_11
_atom_site_aniso_U_22
_atom_site_aniso_U_33
_atom_site_aniso_U_12
_atom_site_aniso_U_13
_atom_site_aniso_U_23
N(1) 0.083(2) 0.080(2) 0.092(2) 0.0172(18) 0.019(2) 0.028(2)
N(2) 0.089(2) 0.058(2) 0.144(3) -0.0046(19) -0.021(2) -0.014(2)
N(3) 0.119(3) 0.107(3) 0.077(2) 0.023(2) -0.005(2) 0.020(2)
N(4) 0.104(2) 0.061(2) 0.141(3) 0.027(2) 0.010(2) -0.019(2)
N(5) 0.0626(19) 0.092(2) 0.106(2) 0.0111(18) -0.0077(18) -0.038(2)
N(6) 0.069(2) 0.072(2) 0.107(2) -0.0062(17) 0.0114(19) 0.018(2)
N(7) 0.089(2) 0.131(3) 0.098(2) 0.010(2) -0.031(2) -0.029(2)
N(8) 0.0565(17) 0.098(2) 0.122(2) 0.0131(18) 0.020(2) 0.029(2)
C(1) 0.0382(14) 0.0392(18) 0.0416(15) -0.0001(13) -0.0056(12) 0.0067(14)
C(2) 0.0444(16) 0.046(2) 0.0488(16) 0.0034(14) 0.0021(14) 0.0064(15)
C(3) 0.0475(16) 0.048(2) 0.0539(17) 0.0044(15) -0.0013(15) 0.0001(16)
C(4) 0.0533(17) 0.050(2) 0.0491(17) -0.0047(15) -0.0060(15) -0.0042(16)
C(5) 0.064(2) 0.052(2) 0.0521(18) -0.0025(17) -0.0036(17) -0.0062(17)
C(6) 0.072(2) 0.055(2) 0.0556(19) -0.0063(18) 0.0012(18) -0.0083(18)
C(7) 0.058(2) 0.076(2) 0.0543(19) -0.0118(19) -0.0035(17) -0.004(2)
C(8) 0.0496(18) 0.071(2) 0.0541(18) -0.0076(17) -0.0089(16) -0.0037(18)
C(9) 0.0437(16) 0.059(2) 0.0476(17) -0.0014(15) -0.0088(14) 0.0003(16)
C(10) 0.0379(15) 0.067(2) 0.0568(18) 0.0062(15) -0.0128(14) 0.0009(18)
C(11) 0.0395(15) 0.058(2) 0.0482(17) 0.0013(15) -0.0041(14) 0.0039(16)
C(12) 0.0374(15) 0.059(2) 0.0551(18) 0.0136(15) -0.0059(15) 0.0042(17)
C(13) 0.0424(15) 0.049(2) 0.0505(17) 0.0104(14) -0.0053(14) 0.0009(16)
C(14) 0.0416(16) 0.054(2) 0.066(2) 0.0147(15) -0.0016(15) 0.0006(17)
C(15) 0.0473(17) 0.042(2) 0.0593(19) 0.0056(14) -0.0029(15) -0.0012(15)
C(16) 0.0499(19) 0.064(2) 0.071(2) 0.0097(16) 0.0074(18) -0.0038(19)
C(17) 0.067(2) 0.050(2) 0.060(2) 0.0018(17) 0.0041(18) -0.0100(17)
C(18) 0.075(2) 0.060(2) 0.0539(19) -0.0058(18) 0.0006(18) -0.0071(17)
C(19) 0.0601(19) 0.059(2) 0.057(2) 0.0031(17) -0.0086(17) -0.0043(17)
C(20) 0.0537(18) 0.0396(19) 0.0535(18) 0.0029(14) -0.0044(15) -0.0064(15)
C(21) 0.0401(15) 0.049(2) 0.0492(16) 0.0081(13) -0.0082(14) 0.0023(15)
C(22) 0.0433(15) 0.0383(19) 0.0490(17) 0.0019(13) -0.0029(14) 0.0014(14)
C(23) 0.0549(18) 0.039(2) 0.0640(19) 0.0032(14) -0.0012(16) -0.0024(16)
C(24) 0.0585(18) 0.042(2) 0.065(2) 0.0157(15) 0.0003(16) 0.0038(17)
C(25) 0.059(2) 0.055(2) 0.072(2) 0.0076(17) 0.0106(19) 0.0144(19)
C(26) 0.065(2) 0.042(2) 0.089(2) 0.0052(18) -0.007(2) 0.001(2)
C(27) 0.077(2) 0.059(2) 0.071(2) 0.0188(19) 0.006(2) 0.006(2)
C(28) 0.072(2) 0.052(2) 0.081(2) 0.0173(19) -0.003(2) 0.003(2)
C(29) 0.071(2) 0.059(2) 0.077(2) 0.0090(18) -0.0089(19) -0.024(2)
C(30) 0.096(2) 0.071(3) 0.085(2) 0.006(2) -0.020(2) 0.009(2)
C(31) 0.121(4) 0.177(6) 0.144(4) 0.023(4) -0.055(3) 0.038(4)
C(32) 0.086(2) 0.074(3) 0.079(2) -0.007(2) -0.015(2) -0.020(2)
C(33) 0.092(3) 0.134(4) 0.077(2) 0.014(2) -0.007(2) -0.038(2)
C(34) 0.166(5) 0.177(6) 0.153(5) 0.078(5) -0.001(4) -0.080(5)
C(35) 0.069(2) 0.087(3) 0.059(2) -0.012(2) -0.0060(18) -0.018(2)
C(36) 0.081(2) 0.102(3) 0.084(2) -0.026(2) 0.004(2) -0.024(2)
C(37) 0.132(4) 0.205(7) 0.142(4) -0.102(4) 0.031(3) -0.077(5)
C(38) 0.060(2) 0.089(3) 0.062(2) -0.008(2) -0.0204(17) -0.012(2)
C(39) 0.094(2) 0.106(3) 0.072(2) 0.005(2) -0.022(2) 0.012(2)
C(40) 0.189(6) 0.158(6) 0.129(4) 0.030(5) -0.059(4) 0.027(4)
C(41) 0.084(2) 0.106(4) 0.088(2) 0.036(2) 0.034(2) 0.016(2)
C(42) 0.104(3) 0.097(4) 0.115(3) 0.005(2) 0.025(2) 0.004(3)
C(43) 0.095(3) 0.247(8) 0.143(4) 0.092(4) 0.023(3) 0.084(5)
C(44) 0.084(2) 0.069(2) 0.075(2) 0.003(2) 0.019(2) -0.009(2)
C(45) 0.090(2) 0.087(3) 0.115(3) -0.003(2) 0.033(2) -0.001(2)
C(46) 0.118(3) 0.121(4) 0.191(5) -0.003(3) 0.083(4) 0.006(4)
C(47) 0.091(2) 0.097(3) 0.061(2) -0.005(2) 0.004(2) -0.002(2)
C(48) 0.122(3) 0.137(5) 0.104(3) -0.030(3) -0.020(3) 0.052(3)
C(49) 0.238(8) 0.274(11) 0.144(5) -0.041(8) -0.064(5) 0.115(7)
C(50) 0.080(2) 0.122(4) 0.060(2) -0.022(2) -0.006(2) -0.013(2)
C(51) 0.105(3) 0.127(4) 0.119(3) -0.006(3) -0.026(3) 0.022(3)
C(52) 0.097(4) 0.332(13) 0.262(8) -0.007(5) -0.096(5) 0.121(9)
C(53) 0.0406(15) 0.0360(18) 0.0471(15) 0.0039(13) -0.0052(13) -0.0040(14)
C(54) 0.0374(15) 0.0352(17) 0.0510(16) -0.0043(13) -0.0050(13) -0.0037(14)
C(55) 0.0417(15) 0.0424(19) 0.0561(18) 0.0018(13) -0.0055(14) 0.0011(15)
C(56) 0.0486(17) 0.0426(19) 0.0545(18) -0.0052(14) -0.0062(15) 0.0004(16)
C(57) 0.0542(18) 0.047(2) 0.0607(18) -0.0040(15) 0.0050(16) 0.0012(17)
C(58) 0.0565(19) 0.051(2) 0.060(2) -0.0066(16) 0.0026(17) 0.0013(17)
C(59) 0.074(2) 0.054(2) 0.0457(17) -0.0085(18) 0.0036(17) 0.0008(16)
C(60) 0.065(2) 0.050(2) 0.0524(18) -0.0074(17) -0.0063(17) 0.0069(17)
C(61) 0.0573(19) 0.044(2) 0.0481(17) -0.0016(15) -0.0049(15) 0.0043(15)
C(62) 0.0474(17) 0.051(2) 0.0603(19) 0.0064(15) -0.0106(15) 0.0066(17)
C(63) 0.0425(15) 0.0426(19) 0.0471(16) 0.0048(14) -0.0033(13) 0.0030(15)
C(64) 0.0463(16) 0.048(2) 0.0547(18) 0.0094(14) -0.0097(14) 0.0043(16)
C(65) 0.0427(15) 0.0452(19) 0.0484(17) 0.0038(14) -0.0011(14) -0.0012(15)
C(66) 0.0398(15) 0.054(2) 0.0521(17) 0.0182(14) 0.0011(14) 0.0070(15)
C(67) 0.0511(17) 0.051(2) 0.0549(18) 0.0031(15) 0.0051(15) 0.0038(16)
C(68) 0.0579(19) 0.054(2) 0.059(2) 0.0073(16) 0.0066(16) -0.0016(17)
C(69) 0.064(2) 0.057(2) 0.065(2) 0.0076(17) 0.0164(18) -0.0062(18)
C(70) 0.069(2) 0.069(2) 0.058(2) -0.0022(19) 0.0042(18) -0.0058(19)
C(71) 0.0583(18) 0.053(2) 0.0545(19) 0.0005(16) 0.0035(16) 0.0050(17)
C(72) 0.0459(16) 0.048(2) 0.0519(18) 0.0055(14) 0.0010(14) 0.0049(15)
C(73) 0.0429(15) 0.0428(19) 0.0488(16) 0.0085(13) -0.0047(13) 0.0050(15)
C(74) 0.0377(14) 0.0362(17) 0.0488(16) 0.0033(13) -0.0041(13) -0.0015(14)
C(75) 0.0450(16) 0.050(2) 0.0560(18) 0.0048(14) 0.0012(15) -0.0001(16)
C(76) 0.0377(15) 0.057(2) 0.0576(18) 0.0054(15) -0.0042(14) -0.0028(17)
C(77) 0.0436(17) 0.058(2) 0.077(2) 0.0016(16) -0.0103(17) -0.007(2)
C(78) 0.0447(17) 0.050(2) 0.077(2) -0.0010(15) 0.0030(18) 0.0104(19)
C(79) 0.0520(19) 0.071(2) 0.077(2) 0.0057(18) -0.0131(19) -0.003(2)
C(80) 0.0377(16) 0.070(2) 0.084(2) 0.0106(16) 0.0042(18) 0.009(2)
C(81) 0.0438(17) 0.068(2) 0.091(2) 0.0078(17) 0.0117(18) 0.021(2)
C(82) 0.0525(19) 0.077(3) 0.098(2) -0.0076(19) -0.0121(19) 0.029(2)
C(83) 0.106(3) 0.132(5) 0.165(5) 0.009(3) -0.040(3) 0.057(4)
C(84) 0.065(2) 0.057(2) 0.073(2) -0.0076(17) 0.0146(19) 0.0039(19)
C(85) 0.102(3) 0.070(3) 0.097(2) -0.013(2) 0.035(2) -0.012(2)
C(86) 0.138(4) 0.133(5) 0.211(6) -0.022(3) 0.107(5) -0.057(4)
C(87) 0.071(2) 0.067(2) 0.058(2) -0.0109(19) -0.0039(17) 0.0136(19)
C(88) 0.068(2) 0.062(2) 0.063(2) 0.0001(18) 0.0012(18) 0.0105(19)
C(89) 0.113(3) 0.079(3) 0.098(3) -0.022(2) 0.014(2) 0.021(2)
C(90) 0.072(2) 0.062(2) 0.058(2) -0.0013(19) -0.0036(18) 0.0167(18)
C(91) 0.084(2) 0.097(3) 0.086(2) 0.011(2) -0.034(2) 0.005(2)
C(92) 0.170(5) 0.177(7) 0.135(4) 0.039(5) -0.087(4) -0.050(4)
C(93) 0.077(2) 0.059(2) 0.067(2) 0.0239(19) 0.0140(19) 0.0046(19)
C(94) 0.080(2) 0.079(3) 0.082(2) 0.030(2) -0.005(2) -0.000(2)
C(95) 0.133(4) 0.132(5) 0.115(3) 0.073(3) 0.005(3) 0.022(3)
C(96) 0.082(2) 0.078(3) 0.085(2) 0.012(2) 0.015(2) -0.025(2)
C(97) 0.094(3) 0.086(3) 0.146(4) 0.001(2) 0.005(3) -0.051(3)
C(98) 0.151(5) 0.105(4) 0.204(6) 0.014(3) 0.003(4) -0.073(4)
C(99) 0.102(3) 0.096(3) 0.054(2) 0.006(2) 0.004(2) -0.008(2)
C(100) 0.135(4) 0.179(6) 0.074(3) -0.014(4) 0.031(3) 0.008(3)
C(101) 0.287(10) 0.274(11) 0.088(4) -0.089(8) 0.038(4) 0.040(5)
C(102) 0.073(2) 0.070(2) 0.0525(19) 0.0010(19) -0.0034(17) 0.0067(18)
C(103) 0.077(2) 0.094(3) 0.080(2) -0.007(2) -0.001(2) 0.015(2)
C(104) 0.086(2) 0.124(4) 0.148(4) 0.023(3) -0.026(3) 0.033(3)

loop_
_atom_type_symbol
_atom_type_description
_atom_type_scat_dispersion_real
_atom_type_scat_dispersion_imag
_atom_type_scat_source
C C 0.003 0.002
;
International Tables for Crystallography
(1992, Vol. C, Tables 4.2.6.8 and 6.1.1.4)
;
H H 0.000 0.000
;
International Tables for Crystallography
(1992, Vol. C, Table 6.1.1.4)
;
N N 0.006 0.003
;
International Tables for Crystallography
(1992, Vol. C, Tables 4.2.6.8 and 6.1.1.4)
;

loop_
_geom_angle_atom_site_label_1
_geom_angle_atom_site_label_2
_geom_angle_atom_site_label_3
_geom_angle
_geom_angle_publ_flag
C(2) C(1) C(22) 118.4(2) yes
C(2) C(1) C(53) 118.7(2) yes
C(22) C(1) C(53) 122.2(2) yes
C(1) C(2) C(3) 122.4(2) yes
C(1) C(2) C(11) 120.0(2) yes
C(3) C(2) C(11) 117.5(2) yes
C(2) C(3) C(4) 122.3(2) yes
C(3) C(4) C(5) 121.1(2) yes
C(3) C(4) C(9) 119.8(3) yes
C(5) C(4) C(9) 119.0(2) yes
C(4) C(5) C(6) 119.4(3) yes
C(4) C(5) C(29) 117.0(2) yes
C(6) C(5) C(29) 123.5(3) yes
C(5) C(6) C(7) 121.0(3) yes
C(5) C(6) C(32) 119.3(3) yes
C(7) C(6) C(32) 119.7(3) yes
C(6) C(7) C(8) 120.6(3) yes
C(6) C(7) C(35) 118.1(3) yes
C(8) C(7) C(35) 121.3(3) yes
C(7) C(8) C(9) 120.2(3) yes
C(7) C(8) C(38) 122.1(3) yes
C(9) C(8) C(38) 117.6(3) yes
C(4) C(9) C(8) 119.6(3) yes
C(4) C(9) C(10) 117.4(2) yes
C(8) C(9) C(10) 123.0(2) yes
C(9) C(10) C(11) 123.7(2) yes
C(2) C(11) C(10) 119.2(3) yes
C(2) C(11) C(12) 119.1(2) yes
C(10) C(11) C(12) 121.8(2) yes
C(11) C(12) C(13) 119.9(2) yes
C(12) C(13) C(14) 126.2(2) yes
C(12) C(13) C(22) 121.9(2) yes
C(14) C(13) C(22) 111.8(2) yes
C(13) C(14) C(15) 108.9(2) yes
C(13) C(14) C(24) 106.8(2) yes
C(15) C(14) C(24) 109.0(2) yes
C(14) C(15) C(16) 125.3(2) yes
C(14) C(15) C(20) 113.0(2) yes
C(16) C(15) C(20) 121.7(2) yes
C(15) C(16) C(17) 117.7(2) yes
C(15) C(16) C(41) 120.3(3) yes
C(17) C(16) C(41) 121.7(3) yes
C(16) C(17) C(18) 120.5(3) yes
C(16) C(17) C(44) 118.1(2) yes
C(18) C(17) C(44) 121.4(3) yes
C(17) C(18) C(19) 121.3(3) yes
C(17) C(18) C(47) 121.7(3) yes
C(19) C(18) C(47) 116.9(3) yes
C(18) C(19) C(20) 117.1(2) yes
C(18) C(19) C(50) 122.1(3) yes
C(20) C(19) C(50) 120.7(2) yes
C(15) C(20) C(19) 121.6(2) yes
C(15) C(20) C(21) 113.0(2) yes
C(19) C(20) C(21) 125.1(2) yes
C(20) C(21) C(22) 107.9(2) yes
C(20) C(21) C(23) 108.1(2) yes
C(22) C(21) C(23) 106.3(2) yes
C(1) C(22) C(13) 120.5(2) yes
C(1) C(22) C(21) 126.9(2) yes
C(13) C(22) C(21) 112.6(2) yes
C(21) C(23) C(24) 108.4(2) yes
C(21) C(23) C(25) 108.9(2) yes
C(21) C(23) C(26) 110.3(2) yes
C(24) C(23) C(25) 109.3(2) yes
C(24) C(23) C(26) 111.0(2) yes
C(25) C(23) C(26) 108.9(2) yes
C(14) C(24) C(23) 107.0(2) yes
C(14) C(24) C(27) 108.9(2) yes
C(14) C(24) C(28) 111.3(2) yes
C(23) C(24) C(27) 112.0(2) yes
C(23) C(24) C(28) 109.4(2) yes
C(27) C(24) C(28) 108.2(3) yes
N(1) C(25) C(23) 177.4(3) yes
N(2) C(26) C(23) 176.5(4) yes
N(3) C(27) C(24) 176.2(4) yes
N(4) C(28) C(24) 177.7(4) yes
C(5) C(29) C(30) 113.7(3) yes
C(29) C(30) C(31) 111.2(3) yes
C(6) C(32) C(33) 114.7(3) yes
C(32) C(33) C(34) 111.1(4) yes
C(7) C(35) C(36) 113.0(2) yes
C(35) C(36) C(37) 114.1(3) yes
C(8) C(38) C(39) 112.6(3) yes
C(38) C(39) C(40) 112.7(3) yes
C(16) C(41) C(42) 113.2(3) yes
C(41) C(42) C(43) 107.9(4) yes
C(17) C(44) C(45) 112.9(3) yes
C(44) C(45) C(46) 114.0(4) yes
C(18) C(47) C(48) 114.7(3) yes
C(47) C(48) C(49) 114.3(5) yes
C(19) C(50) C(51) 113.9(4) yes
C(50) C(51) C(52) 107.9(5) yes
C(1) C(53) C(54) 116.8(2) yes
C(1) C(53) C(74) 123.5(2) yes
C(54) C(53) C(74) 119.1(2) yes
C(53) C(54) C(55) 122.2(2) yes
C(53) C(54) C(63) 120.8(2) yes
C(55) C(54) C(63) 117.0(2) yes
C(54) C(55) C(56) 123.4(2) yes
C(55) C(56) C(57) 121.2(2) yes
C(55) C(56) C(61) 118.7(2) yes
C(57) C(56) C(61) 120.1(2) yes
C(56) C(57) C(58) 119.4(2) yes
C(56) C(57) C(81) 117.1(2) yes
C(58) C(57) C(81) 123.4(2) yes
C(57) C(58) C(59) 120.6(2) yes
C(57) C(58) C(84) 120.0(2) yes
C(59) C(58) C(84) 119.4(3) yes
C(58) C(59) C(60) 122.1(3) yes
C(58) C(59) C(87) 118.4(2) yes
C(60) C(59) C(87) 119.4(3) yes
C(59) C(60) C(61) 118.7(2) yes
C(59) C(60) C(90) 123.1(3) yes
C(61) C(60) C(90) 118.2(2) yes
C(56) C(61) C(60) 119.0(2) yes
C(56) C(61) C(62) 117.7(2) yes
C(60) C(61) C(62) 123.3(2) yes
C(61) C(62) C(63) 123.5(2) yes
C(54) C(63) C(62) 119.7(2) yes
C(54) C(63) C(64) 117.6(2) yes
C(62) C(63) C(64) 122.5(2) yes
C(63) C(64) C(65) 120.4(2) yes
C(64) C(65) C(66) 125.0(2) yes
C(64) C(65) C(74) 122.2(2) yes
C(66) C(65) C(74) 112.7(2) yes
C(65) C(66) C(67) 107.8(2) yes
C(65) C(66) C(76) 107.6(2) yes
C(67) C(66) C(76) 107.0(2) yes
C(66) C(67) C(68) 124.8(2) yes
C(66) C(67) C(72) 112.7(2) yes
C(68) C(67) C(72) 122.5(2) yes
C(67) C(68) C(69) 116.6(3) yes
C(67) C(68) C(93) 121.0(2) yes
C(69) C(68) C(93) 122.4(3) yes
C(68) C(69) C(70) 121.2(3) yes
C(68) C(69) C(96) 118.3(3) yes
C(70) C(69) C(96) 120.5(3) yes
C(69) C(70) C(71) 121.2(3) yes
C(69) C(70) C(99) 121.3(3) yes
C(71) C(70) C(99) 117.4(3) yes
C(70) C(71) C(72) 117.1(3) yes
C(70) C(71) C(102) 122.8(2) yes
C(72) C(71) C(102) 120.1(3) yes
C(67) C(72) C(71) 121.1(2) yes
C(67) C(72) C(73) 113.5(2) yes
C(71) C(72) C(73) 125.3(2) yes
C(72) C(73) C(74) 110.1(2) yes
C(72) C(73) C(75) 105.9(2) yes
C(74) C(73) C(75) 106.4(2) yes
C(53) C(74) C(65) 119.8(2) yes
C(53) C(74) C(73) 127.8(2) yes
C(65) C(74) C(73) 112.4(2) yes
C(73) C(75) C(76) 107.8(2) yes
C(73) C(75) C(77) 110.6(2) yes
C(73) C(75) C(78) 108.6(2) yes
C(76) C(75) C(77) 109.8(2) yes
C(76) C(75) C(78) 111.2(2) yes
C(77) C(75) C(78) 108.8(3) yes
C(66) C(76) C(75) 108.1(2) yes
C(66) C(76) C(79) 109.2(2) yes
C(66) C(76) C(80) 110.7(2) yes
C(75) C(76) C(79) 111.0(2) yes
C(75) C(76) C(80) 109.9(2) yes
C(79) C(76) C(80) 107.9(2) yes
N(5) C(77) C(75) 178.5(4) yes
N(6) C(78) C(75) 178.0(4) yes
N(7) C(79) C(76) 177.7(4) yes
N(8) C(80) C(76) 179.6(4) yes
C(57) C(81) C(82) 112.6(3) yes
C(81) C(82) C(83) 112.8(3) yes
C(58) C(84) C(85) 113.6(3) yes
C(84) C(85) C(86) 111.3(3) yes
C(59) C(87) C(88) 112.6(2) yes
C(87) C(88) C(89) 112.0(3) yes
C(60) C(90) C(91) 113.0(3) yes
C(90) C(91) C(92) 110.5(4) yes
C(68) C(93) C(94) 113.7(3) yes
C(93) C(94) C(95) 113.9(3) yes
C(69) C(96) C(97) 111.8(3) yes
C(96) C(97) C(98) 113.5(4) yes
C(70) C(99) C(100) 110.2(3) yes
C(99) C(100) C(101) 111.1(5) yes
C(71) C(102) C(103) 115.1(3) yes
C(102) C(103) C(104) 111.5(3) yes
C(2) C(3) H(1) 118.8 no
C(4) C(3) H(1) 118.9 no
C(9) C(10) H(2) 118.1 no
C(11) C(10) H(2) 118.2 no
C(11) C(12) H(3) 120.0 no
C(13) C(12) H(3) 120.1 no
C(13) C(14) H(4) 110.6 no
C(15) C(14) H(4) 110.6 no
C(24) C(14) H(4) 110.7 no
C(20) C(21) H(5) 111.5 no
C(22) C(21) H(5) 111.4 no
C(23) C(21) H(5) 111.4 no
C(5) C(29) H(6) 108.5 no
C(5) C(29) H(7) 108.4 no
C(30) C(29) H(6) 108.4 no
C(30) C(29) H(7) 108.3 no
H(6) C(29) H(7) 109.5 no
C(29) C(30) H(8) 109.1 no
C(29) C(30) H(9) 109.0 no
C(31) C(30) H(8) 109.1 no
C(31) C(30) H(9) 109.0 no
H(8) C(30) H(9) 109.5 no
C(30) C(31) H(10) 109.5 no
C(30) C(31) H(11) 109.4 no
C(30) C(31) H(12) 109.5 no
H(10) C(31) H(11) 109.5 no
H(10) C(31) H(12) 109.5 no
H(11) C(31) H(12) 109.5 no
C(6) C(32) H(13) 108.1 no
C(6) C(32) H(14) 108.2 no
C(33) C(32) H(13) 108.1 no
C(33) C(32) H(14) 108.2 no
H(13) C(32) H(14) 109.5 no
C(32) C(33) H(15) 109.0 no
C(32) C(33) H(16) 109.1 no
C(34) C(33) H(15) 109.1 no
C(34) C(33) H(16) 109.0 no
H(15) C(33) H(16) 109.5 no
C(33) C(34) H(17) 109.5 no
C(33) C(34) H(18) 109.5 no
C(33) C(34) H(19) 109.4 no
H(17) C(34) H(18) 109.5 no
H(17) C(34) H(19) 109.5 no
H(18) C(34) H(19) 109.5 no
C(7) C(35) H(20) 108.5 no
C(7) C(35) H(21) 108.6 no
C(36) C(35) H(20) 108.5 no
C(36) C(35) H(21) 108.6 no
H(20) C(35) H(21) 109.5 no
C(35) C(36) H(22) 108.3 no
C(35) C(36) H(23) 108.4 no
C(37) C(36) H(22) 108.2 no
C(37) C(36) H(23) 108.4 no
H(22) C(36) H(23) 109.5 no
C(36) C(37) H(24) 109.4 no
C(36) C(37) H(25) 109.5 no
C(36) C(37) H(26) 109.5 no
H(24) C(37) H(25) 109.5 no
H(24) C(37) H(26) 109.5 no
H(25) C(37) H(26) 109.5 no
C(8) C(38) H(27) 108.7 no
C(8) C(38) H(28) 108.7 no
C(39) C(38) H(27) 108.7 no
C(39) C(38) H(28) 108.7 no
H(27) C(38) H(28) 109.5 no
C(38) C(39) H(29) 108.7 no
C(38) C(39) H(30) 108.7 no
C(40) C(39) H(29) 108.6 no
C(40) C(39) H(30) 108.7 no
H(29) C(39) H(30) 109.5 no
C(39) C(40) H(31) 109.4 no
C(39) C(40) H(32) 109.5 no
C(39) C(40) H(33) 109.5 no
H(31) C(40) H(32) 109.5 no
H(31) C(40) H(33) 109.5 no
H(32) C(40) H(33) 109.5 no
C(16) C(41) H(34) 108.5 no
C(16) C(41) H(35) 108.6 no
C(42) C(41) H(34) 108.5 no
C(42) C(41) H(35) 108.6 no
H(34) C(41) H(35) 109.4 no
C(41) C(42) H(36) 109.8 no
C(41) C(42) H(37) 109.9 no
C(43) C(42) H(36) 109.9 no
C(43) C(42) H(37) 109.9 no
H(36) C(42) H(37) 109.5 no
C(42) C(43) H(38) 109.5 no
C(42) C(43) H(39) 109.5 no
C(42) C(43) H(40) 109.4 no
H(38) C(43) H(39) 109.5 no
H(38) C(43) H(40) 109.5 no
H(39) C(43) H(40) 109.5 no
C(17) C(44) H(41) 108.6 no
C(17) C(44) H(42) 108.6 no
C(45) C(44) H(41) 108.6 no
C(45) C(44) H(42) 108.6 no
H(41) C(44) H(42) 109.5 no
C(44) C(45) H(43) 108.3 no
C(44) C(45) H(44) 108.3 no
C(46) C(45) H(43) 108.3 no
C(46) C(45) H(44) 108.4 no
H(43) C(45) H(44) 109.5 no
C(45) C(46) H(45) 109.4 no
C(45) C(46) H(46) 109.5 no
C(45) C(46) H(47) 109.5 no
H(45) C(46) H(46) 109.5 no
H(45) C(46) H(47) 109.5 no
H(46) C(46) H(47) 109.5 no
C(18) C(47) H(48) 108.1 no
C(18) C(47) H(49) 108.1 no
C(48) C(47) H(48) 108.2 no
C(48) C(47) H(49) 108.2 no
H(48) C(47) H(49) 109.5 no
C(47) C(48) H(50) 108.2 no
C(47) C(48) H(51) 108.2 no
C(49) C(48) H(50) 108.2 no
C(49) C(48) H(51) 108.4 no
H(50) C(48) H(51) 109.5 no
C(48) C(49) H(52) 109.4 no
C(48) C(49) H(53) 109.4 no
C(48) C(49) H(54) 109.7 no
H(52) C(49) H(53) 109.5 no
H(52) C(49) H(54) 109.5 no
H(53) C(49) H(54) 109.5 no
C(19) C(50) H(55) 108.3 no
C(19) C(50) H(56) 108.4 no
C(51) C(50) H(55) 108.4 no
C(51) C(50) H(56) 108.4 no
H(55) C(50) H(56) 109.5 no
C(50) C(51) H(57) 109.8 no
C(50) C(51) H(58) 109.9 no
C(52) C(51) H(57) 110.0 no
C(52) C(51) H(58) 109.8 no
H(57) C(51) H(58) 109.5 no
C(51) C(52) H(59) 109.6 no
C(51) C(52) H(60) 109.3 no
C(51) C(52) H(61) 109.5 no
H(59) C(52) H(60) 109.5 no
H(59) C(52) H(61) 109.5 no
H(60) C(52) H(61) 109.5 no
C(54) C(55) H(62) 118.3 no
C(56) C(55) H(62) 118.3 no
C(61) C(62) H(63) 118.3 no
C(63) C(62) H(63) 118.3 no
C(63) C(64) H(64) 119.8 no
C(65) C(64) H(64) 119.8 no
C(65) C(66) H(65) 111.4 no
C(67) C(66) H(65) 111.4 no
C(76) C(66) H(65) 111.5 no
C(72) C(73) H(66) 111.4 no
C(74) C(73) H(66) 111.4 no
C(75) C(73) H(66) 111.4 no
C(57) C(81) H(67) 108.7 no
C(57) C(81) H(68) 108.7 no
C(82) C(81) H(67) 108.8 no
C(82) C(81) H(68) 108.6 no
H(67) C(81) H(68) 109.5 no
C(81) C(82) H(69) 108.7 no
C(81) C(82) H(70) 108.6 no
C(83) C(82) H(69) 108.7 no
C(83) C(82) H(70) 108.6 no
H(69) C(82) H(70) 109.5 no
C(82) C(83) H(71) 109.5 no
C(82) C(83) H(72) 109.5 no
C(82) C(83) H(73) 109.4 no
H(71) C(83) H(72) 109.5 no
H(71) C(83) H(73) 109.5 no
H(72) C(83) H(73) 109.5 no
C(58) C(84) H(74) 108.4 no
C(58) C(84) H(75) 108.5 no
C(85) C(84) H(74) 108.5 no
C(85) C(84) H(75) 108.4 no
H(74) C(84) H(75) 109.5 no
C(84) C(85) H(76) 109.1 no
C(84) C(85) H(77) 109.0 no
C(86) C(85) H(76) 109.1 no
C(86) C(85) H(77) 108.9 no
H(76) C(85) H(77) 109.5 no
C(85) C(86) H(78) 109.6 no
C(85) C(86) H(79) 109.4 no
C(85) C(86) H(80) 109.4 no
H(78) C(86) H(79) 109.5 no
H(78) C(86) H(80) 109.5 no
H(79) C(86) H(80) 109.5 no
C(59) C(87) H(81) 108.6 no
C(59) C(87) H(82) 108.7 no
C(88) C(87) H(81) 108.7 no
C(88) C(87) H(82) 108.7 no
H(81) C(87) H(82) 109.5 no
C(87) C(88) H(83) 108.9 no
C(87) C(88) H(84) 108.8 no
C(89) C(88) H(83) 108.9 no
C(89) C(88) H(84) 108.8 no
H(83) C(88) H(84) 109.5 no
C(88) C(89) H(85) 109.5 no
C(88) C(89) H(86) 109.4 no
C(88) C(89) H(87) 109.4 no
H(85) C(89) H(86) 109.5 no
H(85) C(89) H(87) 109.5 no
H(86) C(89) H(87) 109.5 no
C(60) C(90) H(88) 108.6 no
C(60) C(90) H(89) 108.6 no
C(91) C(90) H(88) 108.6 no
C(91) C(90) H(89) 108.6 no
H(88) C(90) H(89) 109.5 no
C(90) C(91) H(90) 109.2 no
C(90) C(91) H(91) 109.2 no
C(92) C(91) H(90) 109.4 no
C(92) C(91) H(91) 109.1 no
H(90) C(91) H(91) 109.5 no
C(91) C(92) H(92) 109.7 no
C(91) C(92) H(93) 109.4 no
C(91) C(92) H(94) 109.3 no
H(92) C(92) H(93) 109.5 no
H(92) C(92) H(94) 109.5 no
H(93) C(92) H(94) 109.5 no
C(68) C(93) H(95) 108.4 no
C(68) C(93) H(96) 108.5 no
C(94) C(93) H(95) 108.4 no
C(94) C(93) H(96) 108.5 no
H(95) C(93) H(96) 109.5 no
C(93) C(94) H(97) 108.3 no
C(93) C(94) H(98) 108.4 no
C(95) C(94) H(97) 108.4 no
C(95) C(94) H(98) 108.4 no
H(97) C(94) H(98) 109.5 no
C(94) C(95) H(99) 109.5 no
C(94) C(95) H(100) 109.4 no
C(94) C(95) H(101) 109.5 no
H(99) C(95) H(100) 109.5 no
H(99) C(95) H(101) 109.5 no
H(100) C(95) H(101) 109.5 no
C(69) C(96) H(102) 108.9 no
C(69) C(96) H(103) 108.8 no
C(97) C(96) H(102) 108.9 no
C(97) C(96) H(103) 108.9 no
H(102) C(96) H(103) 109.5 no
C(96) C(97) H(104) 108.4 no
C(96) C(97) H(105) 108.5 no
C(98) C(97) H(104) 108.3 no
C(98) C(97) H(105) 108.6 no
H(104) C(97) H(105) 109.5 no
C(97) C(98) H(106) 109.3 no
C(97) C(98) H(107) 109.5 no
C(97) C(98) H(108) 109.6 no
H(106) C(98) H(107) 109.5 no
H(106) C(98) H(108) 109.5 no
H(107) C(98) H(108) 109.5 no
C(70) C(99) H(109) 109.2 no
C(70) C(99) H(110) 109.3 no
C(100) C(99) H(109) 109.2 no
C(100) C(99) H(110) 109.3 no
H(109) C(99) H(110) 109.5 no
C(99) C(100) H(111) 109.0 no
C(99) C(100) H(112) 109.1 no
C(101) C(100) H(111) 109.2 no
C(101) C(100) H(112) 109.0 no
H(111) C(100) H(112) 109.5 no
C(100) C(101) H(113) 109.6 no
C(100) C(101) H(114) 109.4 no
C(100) C(101) H(115) 109.4 no
H(113) C(101) H(114) 109.5 no
H(113) C(101) H(115) 109.5 no
H(114) C(101) H(115) 109.5 no
C(71) C(102) H(116) 108.1 no
C(71) C(102) H(117) 108.0 no
C(103) C(102) H(116) 108.1 no
C(103) C(102) H(117) 108.0 no
H(116) C(102) H(117) 109.5 no
C(102) C(103) H(118) 109.0 no
C(102) C(103) H(119) 108.9 no
C(104) C(103) H(118) 108.9 no
C(104) C(103) H(119) 109.0 no
H(118) C(103) H(119) 109.5 no
C(103) C(104) H(120) 109.4 no
C(103) C(104) H(121) 109.5 no
C(103) C(104) H(122) 109.5 no
H(120) C(104) H(121) 109.5 no
H(120) C(104) H(122) 109.5 no
H(121) C(104) H(122) 109.5 no

loop_
_geom_bond_atom_site_label_1
_geom_bond_atom_site_label_2
_geom_bond_distance
_geom_bond_publ_flag
N(1) C(25) 1.139(5) yes
N(2) C(26) 1.137(5) yes
N(3) C(27) 1.132(5) yes
N(4) C(28) 1.124(5) yes
N(5) C(77) 1.130(5) yes
N(6) C(78) 1.131(5) yes
N(7) C(79) 1.137(5) yes
N(8) C(80) 1.128(4) yes
C(1) C(2) 1.443(4) yes
C(1) C(22) 1.381(4) yes
C(1) C(53) 1.512(3) yes
C(2) C(3) 1.399(4) yes
C(2) C(11) 1.442(4) yes
C(3) C(4) 1.401(4) yes
C(4) C(5) 1.448(4) yes
C(4) C(9) 1.434(4) yes
C(5) C(6) 1.369(4) yes
C(5) C(29) 1.542(4) yes
C(6) C(7) 1.440(5) yes
C(6) C(32) 1.518(5) yes
C(7) C(8) 1.368(5) yes
C(7) C(35) 1.531(5) yes
C(8) C(9) 1.424(4) yes
C(8) C(38) 1.505(4) yes
C(9) C(10) 1.380(5) yes
C(10) C(11) 1.391(4) yes
C(11) C(12) 1.423(4) yes
C(12) C(13) 1.350(4) yes
C(13) C(14) 1.502(4) yes
C(13) C(22) 1.440(4) yes
C(14) C(15) 1.506(4) yes
C(14) C(24) 1.575(4) yes
C(15) C(16) 1.389(4) yes
C(15) C(20) 1.388(4) yes
C(16) C(17) 1.415(4) yes
C(16) C(41) 1.545(5) yes
C(17) C(18) 1.389(4) yes
C(17) C(44) 1.511(5) yes
C(18) C(19) 1.420(4) yes
C(18) C(47) 1.519(4) yes
C(19) C(20) 1.392(4) yes
C(19) C(50) 1.555(5) yes
C(20) C(21) 1.530(4) yes
C(21) C(22) 1.497(4) yes
C(21) C(23) 1.581(4) yes
C(23) C(24) 1.615(4) yes
C(23) C(25) 1.471(4) yes
C(23) C(26) 1.457(5) yes
C(24) C(27) 1.467(5) yes
C(24) C(28) 1.479(5) yes
C(29) C(30) 1.506(5) yes
C(30) C(31) 1.475(7) yes
C(32) C(33) 1.537(5) yes
C(33) C(34) 1.517(9) yes
C(35) C(36) 1.534(5) yes
C(36) C(37) 1.492(7) yes
C(38) C(39) 1.529(6) yes
C(39) C(40) 1.557(8) yes
C(41) C(42) 1.456(7) yes
C(42) C(43) 1.602(7) yes
C(44) C(45) 1.525(6) yes
C(45) C(46) 1.519(7) yes
C(47) C(48) 1.504(7) yes
C(48) C(49) 1.500(9) yes
C(50) C(51) 1.422(7) yes
C(51) C(52) 1.580(9) yes
C(53) C(54) 1.430(4) yes
C(53) C(74) 1.356(3) yes
C(54) C(55) 1.411(3) yes
C(54) C(63) 1.432(4) yes
C(55) C(56) 1.392(4) yes
C(56) C(57) 1.444(4) yes
C(56) C(61) 1.445(4) yes
C(57) C(58) 1.372(4) yes
C(57) C(81) 1.505(4) yes
C(58) C(59) 1.433(4) yes
C(58) C(84) 1.505(4) yes
C(59) C(60) 1.387(4) yes
C(59) C(87) 1.537(4) yes
C(60) C(61) 1.443(4) yes
C(60) C(90) 1.501(4) yes
C(61) C(62) 1.394(4) yes
C(62) C(63) 1.384(4) yes
C(63) C(64) 1.417(4) yes
C(64) C(65) 1.342(4) yes
C(65) C(66) 1.533(4) yes
C(65) C(74) 1.433(4) yes
C(66) C(67) 1.534(4) yes
C(66) C(76) 1.561(4) yes
C(67) C(68) 1.391(4) yes
C(67) C(72) 1.400(4) yes
C(68) C(69) 1.416(4) yes
C(68) C(93) 1.520(5) yes
C(69) C(70) 1.410(5) yes
C(69) C(96) 1.521(5) yes
C(70) C(71) 1.409(5) yes
C(70) C(99) 1.519(4) yes
C(71) C(72) 1.402(4) yes
C(71) C(102) 1.521(5) yes
C(72) C(73) 1.512(4) yes
C(73) C(74) 1.511(4) yes
C(73) C(75) 1.600(4) yes
C(75) C(76) 1.625(4) yes
C(75) C(77) 1.474(4) yes
C(75) C(78) 1.470(4) yes
C(76) C(79) 1.477(5) yes
C(76) C(80) 1.466(4) yes
C(81) C(82) 1.527(5) yes
C(82) C(83) 1.498(7) yes
C(84) C(85) 1.529(5) yes
C(85) C(86) 1.549(7) yes
C(87) C(88) 1.518(5) yes
C(88) C(89) 1.512(5) yes
C(90) C(91) 1.530(5) yes
C(91) C(92) 1.495(8) yes
C(93) C(94) 1.486(5) yes
C(94) C(95) 1.513(7) yes
C(96) C(97) 1.555(6) yes
C(97) C(98) 1.521(8) yes
C(99) C(100) 1.590(7) yes
C(100) C(101) 1.499(7) yes
C(102) C(103) 1.480(4) yes
C(103) C(104) 1.526(7) yes
C(3) H(1) 0.950 no
C(10) H(2) 0.950 no
C(12) H(3) 0.950 no
C(14) H(4) 0.950 no
C(21) H(5) 0.950 no
C(29) H(6) 0.950 no
C(29) H(7) 0.950 no
C(30) H(8) 0.950 no
C(30) H(9) 0.950 no
C(31) H(10) 0.950 no
C(31) H(11) 0.950 no
C(31) H(12) 0.950 no
C(32) H(13) 0.950 no
C(32) H(14) 0.950 no
C(33) H(15) 0.950 no
C(33) H(16) 0.950 no
C(34) H(17) 0.950 no
C(34) H(18) 0.950 no
C(34) H(19) 0.950 no
C(35) H(20) 0.950 no
C(35) H(21) 0.950 no
C(36) H(22) 0.950 no
C(36) H(23) 0.950 no
C(37) H(24) 0.950 no
C(37) H(25) 0.950 no
C(37) H(26) 0.950 no
C(38) H(27) 0.950 no
C(38) H(28) 0.950 no
C(39) H(29) 0.950 no
C(39) H(30) 0.950 no
C(40) H(31) 0.950 no
C(40) H(32) 0.950 no
C(40) H(33) 0.950 no
C(41) H(34) 0.950 no
C(41) H(35) 0.950 no
C(42) H(36) 0.950 no
C(42) H(37) 0.950 no
C(43) H(38) 0.950 no
C(43) H(39) 0.950 no
C(43) H(40) 0.950 no
C(44) H(41) 0.950 no
C(44) H(42) 0.950 no
C(45) H(43) 0.950 no
C(45) H(44) 0.950 no
C(46) H(45) 0.950 no
C(46) H(46) 0.950 no
C(46) H(47) 0.950 no
C(47) H(48) 0.950 no
C(47) H(49) 0.950 no
C(48) H(50) 0.950 no
C(48) H(51) 0.950 no
C(49) H(52) 0.950 no
C(49) H(53) 0.950 no
C(49) H(54) 0.950 no
C(50) H(55) 0.950 no
C(50) H(56) 0.950 no
C(51) H(57) 0.950 no
C(51) H(58) 0.950 no
C(52) H(59) 0.950 no
C(52) H(60) 0.950 no
C(52) H(61) 0.950 no
C(55) H(62) 0.950 no
C(62) H(63) 0.950 no
C(64) H(64) 0.950 no
C(66) H(65) 0.950 no
C(73) H(66) 0.950 no
C(81) H(67) 0.950 no
C(81) H(68) 0.950 no
C(82) H(69) 0.950 no
C(82) H(70) 0.950 no
C(83) H(71) 0.950 no
C(83) H(72) 0.950 no
C(83) H(73) 0.950 no
C(84) H(74) 0.950 no
C(84) H(75) 0.950 no
C(85) H(76) 0.950 no
C(85) H(77) 0.950 no
C(86) H(78) 0.950 no
C(86) H(79) 0.950 no
C(86) H(80) 0.950 no
C(87) H(81) 0.950 no
C(87) H(82) 0.950 no
C(88) H(83) 0.950 no
C(88) H(84) 0.950 no
C(89) H(85) 0.950 no
C(89) H(86) 0.950 no
C(89) H(87) 0.950 no
C(90) H(88) 0.950 no
C(90) H(89) 0.950 no
C(91) H(90) 0.950 no
C(91) H(91) 0.950 no
C(92) H(92) 0.950 no
C(92) H(93) 0.950 no
C(92) H(94) 0.950 no
C(93) H(95) 0.950 no
C(93) H(96) 0.950 no
C(94) H(97) 0.950 no
C(94) H(98) 0.950 no
C(95) H(99) 0.950 no
C(95) H(100) 0.950 no
C(95) H(101) 0.950 no
C(96) H(102) 0.950 no
C(96) H(103) 0.950 no
C(97) H(104) 0.950 no
C(97) H(105) 0.950 no
C(98) H(106) 0.950 no
C(98) H(107) 0.950 no
C(98) H(108) 0.950 no
C(99) H(109) 0.950 no
C(99) H(110) 0.950 no
C(100) H(111) 0.950 no
C(100) H(112) 0.950 no
C(101) H(113) 0.950 no
C(101) H(114) 0.950 no
C(101) H(115) 0.950 no
C(102) H(116) 0.950 no
C(102) H(117) 0.950 no
C(103) H(118) 0.950 no
C(103) H(119) 0.950 no
C(104) H(120) 0.950 no
C(104) H(121) 0.950 no
C(104) H(122) 0.950 no

loop_
_geom_contact_atom_site_label_1
_geom_contact_atom_site_label_2
_geom_contact_distance
_geom_contact_site_symmetry_2
N(1) C(92) 3.563(8) 2_757
N(2) C(31) 3.328(7) 2_757
N(2) C(64) 3.439(5) 2_757
N(3) C(86) 3.547(7) 2_657
N(4) C(82) 3.426(5) 2_657
N(6) C(88) 3.529(4) 2_757
N(8) C(83) 3.506(7) 1_655
C(31) N(2) 3.328(7) 2_747
C(64) N(2) 3.439(5) 2_747
C(80) C(83) 3.558(6) 1_655
C(82) N(4) 3.426(5) 2_647
C(83) N(8) 3.506(7) 1_455
C(83) C(80) 3.558(6) 1_455
C(86) N(3) 3.547(7) 2_647
C(88) N(6) 3.529(4) 2_747
C(92) N(1) 3.563(8) 2_747
N(1) H(89) 3.465 2_757
N(1) H(94) 2.627 2_757
N(2) H(10) 3.332 2_757
N(2) H(11) 2.967 2_757
N(2) H(12) 3.141 2_757
N(2) H(64) 2.764 2_757
N(2) H(95) 3.033 2_757
N(3) H(24) 3.502 2_656
N(3) H(75) 3.084 2_657
N(3) H(80) 2.600 2_657
N(4) H(70) 2.612 2_657
N(4) H(71) 3.010 2_657
N(4) H(74) 2.984 2_657
N(4) H(99) 2.899 2_757
N(5) H(11) 3.580 2_757
N(5) H(40) 3.562 1_655
N(6) H(18) 2.924 2_756
N(6) H(84) 2.795 2_757
N(6) H(85) 2.893 2_757
N(6) H(88) 2.772 2_757
N(7) H(35) 3.300 1_655
N(7) H(43) 3.150 1_655
N(7) H(46) 3.413 1_655
N(7) H(71) 3.075 1_655
N(7) H(73) 3.345 1_655
N(8) H(2) 2.995 1_655
N(8) H(3) 3.209 1_655
N(8) H(28) 3.291 1_655
N(8) H(71) 3.540 1_655
N(8) H(72) 2.926 1_655
N(8) H(73) 3.527 1_655
N(8) H(85) 3.420 2_757
N(8) H(86) 3.355 2_757
C(7) H(100) 3.533 1_455
C(8) H(97) 3.510 1_455
C(8) H(100) 3.449 1_455
C(12) H(86) 3.209 2_657
C(16) H(101) 3.593 2_757
C(17) H(101) 3.059 2_757
C(18) H(101) 3.043 2_757
C(25) H(94) 3.351 2_757
C(26) H(64) 3.578 2_757
C(27) H(75) 3.259 2_657
C(27) H(80) 3.184 2_657
C(28) H(70) 3.451 2_657
C(28) H(74) 3.233 2_657
C(28) H(99) 3.529 2_757
C(30) H(39) 3.159 2_647
C(31) H(39) 3.460 2_647
C(31) H(57) 3.217 2_747
C(31) H(60) 3.137( 2_747
C(32) H(47) 3.300 2_647
C(33) H(81) 3.500 1_554
C(34) H(85) 3.475 1_554
C(35) H(82) 3.566 1_554
C(35) H(87) 3.434 1_554
C(36) H(97) 3.586 1_455
C(36) H(100) 3.374 1_455
C(37) H(87) 3.191 1_554
C(37) H(108) 3.166 1_455
C(38) H(97) 3.107 1_455
C(39) H(53) 3.217 1_554
C(39) H(79) 3.519 1_554
C(40) H(45) 3.436 1_554
C(40) H(79) 3.357 1_554
C(40) H(112) 3.501 1_455
C(42) H(70) 3.344 2_657
C(42) H(99) 3.574 2_757
C(43) H(8) 3.281 2_657
C(43) H(9) 3.538 2_657
C(43) H(11) 3.445 2_657
C(43) H(84) 3.571 2_657
C(44) H(22) 3.542 2_657
C(44) H(101) 3.505 2_757
C(46) H(13) 3.358 2_657
C(46) H(114) 3.487 1_456
C(47) H(101) 3.478 2_757
C(49) H(30) 3.355 1_556
C(49) H(121) 3.278 1_556
C(51) H(10) 2.939 2_757
C(52) H(10) 2.923 2_757
C(52) H(114) 3.544 1_556
C(56) H(39) 3.284 2_647
C(58) H(38) 3.303 2_647
C(59) H(38) 2.997 2_647
C(60) H(38) 3.050 2_647
C(60) H(39) 3.578 2_647
C(61) H(38) 3.372 2_647
C(61) H(39) 3.236 2_647
C(76) H(71) 3.553 1_655
C(78) H(84) 3.315 2_757
C(78) H(88) 3.437 2_757
C(79) H(71) 3.028 1_655
C(79) H(73) 3.463 1_655
C(80) H(71) 3.309 1_655
C(80) H(72) 3.218 1_655
C(80) H(73) 3.580 1_655
C(82) H(37) 3.565 2_647
C(83) H(98) 3.346 1_455
C(85) H(30) 3.382 1_556
C(86) H(31) 3.279 1_556
C(87) H(15) 3.380 1_556
C(88) H(38) 3.090 2_647
C(89) H(3) 3.253 2_647
C(89) H(21) 3.559 1_556
C(89) H(26) 3.097 1_556
C(92) H(106) 3.179 1_556
C(92) H(109) 3.338 1_556
C(94) H(23) 3.411 1_655
C(94) H(28) 3.355 1_655
C(94) H(72) 3.582 1_655
C(95) H(23) 3.372 1_655
C(95) H(36) 3.508 2_747
C(97) H(92) 3.553 1_554
C(98) H(24) 3.460 1_655
C(98) H(92) 3.384 1_554
C(98) H(122) 3.061 2_746
C(100) H(31) 3.588 1_655
C(101) H(59) 3.355 1_554
C(101) H(90) 3.563 1_554
C(101) H(93) 3.542 1_554
C(104) H(54) 3.208 1_554
H(2) N(8) 2.995 1_455
H(2) H(86) 3.341 2_657
H(3) N(8) 3.209 1_455
H(3) C(89) 3.253 2_657
H(3) H(83) 3.318 2_657
H(3) H(86) 2.343 2_657
H(4) H(83) 2.852 2_657
H(8) C(43) 3.281 2_647
H(8) H(36) 3.244 2_647
H(8) H(39) 2.550 2_647
H(8) H(40) 3.364 2_647
H(9) C(43) 3.538 2_647
H(9) H(36) 3.336 2_647
H(9) H(39) 3.163 2_647
H(9) H(40) 3.254 2_647
H(9) H(42) 3.317 2_647
H(9) H(47) 2.877 2_647
H(9) H(60) 3.252 2_747
H(10) N(2) 3.332 2_747
H(10) C(51) 2.939 2_747
H(10) C(52) 2.923 2_747
H(10) H(57) 2.454 2_747
H(10) H(58) 3.087 2_747
H(10) H(59) 3.458 2_747
H(10) H(60) 2.214 2_747
H(10) H(61) 3.595 2_747
H(11) N(2) 2.967 2_747
H(11) N(5) 3.580 2_747
H(11) C(43) 3.445 2_647
H(11) H(39) 2.860 2_647
H(11) H(40) 3.151 2_647
H(11) H(57) 3.396 2_747
H(11) H(60) 3.575 2_747
H(12) N(2) 3.141 2_747
H(12) H(57) 3.387 2_747
H(13) C(46) 3.358 2_647
H(13) H(45) 3.351 2_647
H(13) H(47) 2.559 2_647
H(14) H(41) 3.544 2_647
H(14) H(45) 3.452 2_647
H(14) H(47) 3.214 2_647
H(15) C(87) 3.380 1_554
H(15) H(81) 2.609 1_554
H(15) H(82) 3.383 1_554
H(15) H(85) 3.412 1_554
H(15) H(87) 3.308 1_554
H(15) H(91) 3.441 1_554
H(15) H(92) 3.541 1_554
H(16) H(92) 3.233 1_554
H(17) H(111) 3.421 2_746
H(17) H(114) 3.508 2_746
H(18) N(6) 2.924 2_746
H(18) H(81) 3.408 1_554
H(18) H(85) 2.961 1_554
H(18) H(92) 3.130 1_554
H(18) H(111) 3.590 2_746
H(19) H(32) 3.370 2_646
H(19) H(33) 3.486 2_646
H(19) H(45) 3.331 2_647
H(19) H(85) 3.265 1_554
H(19) H(111) 3.254 2_746
H(19) H(114) 3.537 2_746
H(20) H(76) 3.017 1_554
H(20) H(79) 3.199 1_554
H(20) H(82) 3.203 1_554
H(20) H(87) 3.544 1_554
H(21) C(89) 3.559 1_554
H(21) H(81) 3.397 1_554
H(21) H(82) 3.033 1_554
H(21) H(87) 2.690 1_554
H(22) C(44) 3.542 2_647
H(22) H(41) 2.711 2_647
H(22) H(42) 3.579 2_647
H(22) H(49) 3.072 2_647
H(22) H(100) 3.015 1_455
H(22) H(101) 3.519 1_455
H(23) C(94) 3.411 1_455
H(23) C(95) 3.372 1_455
H(23) H(97) 2.701 1_455
H(23) H(100) 2.911 1_455
H(23) H(101) 3.347 1_455
H(23) H(103) 2.788 1_455
H(23) H(108) 3.393 1_455
H(24) N(3) 3.502 2_646
H(24) C(98) 3.460 1_455
H(24) H(103) 3.389 1_455
H(24) H(106) 3.505 1_455
H(24) H(108) 2.637 1_455
H(25) H(32) 3.565 2_646
H(25) H(49) 2.909 2_647
H(25) H(54) 3.088 2_647
H(25) H(108) 2.918 1_455
H(25) H(121) 3.166 2_646
H(25) H(122) 3.563 2_646
H(26) C(89) 3.097 1_554
H(26) H(32) 3.571 2_646
H(26) H(85) 3.549 1_554
H(26) H(86) 3.206 1_554
H(26) H(87) 2.254 1_554
H(27) H(79) 3.221 1_554
H(27) H(97) 2.899 1_455
H(27) H(103) 3.562 1_455
H(28) N(8) 3.291 1_455
H(28) C(94) 3.355 1_455
H(28) H(97) 2.635 1_455
H(28) H(98) 3.256 1_455
H(29) H(53) 3.091 1_554
H(29) H(54) 3.375 1_554
H(30) C(49) 3.355 1_554
H(30) C(85) 3.382 1_554
H(30) H(50) 3.588 1_554
H(30) H(53) 2.531 1_554
H(30) H(54) 3.449 1_554
H(30) H(76) 2.728 1_554
H(30) H(77) 3.440 1_554
H(30) H(79) 3.041 1_554
H(31) C(86) 3.279 1_554
H(31) C(100) 3.588 1_455
H(31) H(45) 2.849 1_554
H(31) H(76) 3.599 1_554
H(31) H(77) 3.563 1_554
H(31) H(78) 3.373 1_554
H(31) H(79) 2.553 1_554
H(31) H(111) 3.492 1_455
H(31) H(112) 2.968 1_455
H(32) H(19) 3.370 2_656
H(32) H(25) 3.565 2_656
H(32) H(26) 3.571 2_656
H(32) H(45) 3.154 1_554
H(32) H(85) 3.591 2_657
H(33) H(19) 3.486 2_656
H(33) H(85) 3.369 2_657
H(33) H(111) 3.299 1_455
H(33) H(112) 3.150 1_455
H(34) H(83) 3.471 2_657
H(35) N(7) 3.300 1_455
H(36) C(95) 3.508 2_757
H(36) H(8) 3.244 2_657
H(36) H(9) 3.336 2_657
H(36) H(70) 3.224 2_657
H(36) H(99) 2.999 2_757
H(36) H(100) 3.258 2_757
H(37) C(82) 3.565 2_657
H(37) H(70) 2.732 2_657
H(37) H(83) 3.452 2_657
H(37) H(99) 3.341 2_757
H(38) C(58) 3.303 2_657
H(38) C(59) 2.997 2_657
H(38) C(60) 3.050 2_657
H(38) C(61) 3.372 2_657
H(38) C(88) 3.090 2_657
H(38) H(83) 2.766 2_657
H(38) H(84) 2.683 2_657
H(39) C(30) 3.159 2_657
H(39) C(31) 3.460 2_657
H(39) C(56) 3.284 2_657
H(39) C(60) 3.578 2_657
H(39) C(61) 3.236 2_657
H(39) H(8) 2.550 2_657
H(39) H(9) 3.163 2_657
H(39) H(11) 2.860 2_657
H(39) H(69) 3.558 2_657
H(40) N(5) 3.562 1_455
H(40) H(8) 3.364 2_657
H(40) H(9) 3.254 2_657
H(40) H(11) 3.151 2_657
H(41) H(14) 3.544 2_657
H(41) H(22) 2.711 2_657
H(41) H(100) 3.377 2_757
H(41) H(101) 3.280 2_757
H(42) H(9) 3.317 2_657
H(42) H(22) 3.579 2_657
H(42) H(100) 3.237 2_757
H(42) H(101) 3.492 2_757
H(43) N(7) 3.150 1_455
H(45) C(40) 3.436 1_556
H(45) H(13) 3.351 2_657
H(45) H(14) 3.452 2_657
H(45) H(19) 3.331 2_657
H(45) H(31) 2.849 1_556
H(45) H(32) 3.154 1_556
H(45) H(114) 3.170 1_456
H(46) N(7) 3.413 1_455
H(46) H(60) 3.339 1_455
H(46) H(114) 3.041 1_456
H(47) C(32) 3.300 2_657
H(47) H(9) 2.877 2_657
H(47) H(13) 2.559 2_657
H(47) H(14) 3.214 2_657
H(47) H(60) 3.399 1_455
H(48) H(101) 3.500 2_757
H(48) H(108) 3.561 2_757
H(49) H(22) 3.072 2_657
H(49) H(25) 2.909 2_657
H(49) H(101) 3.203 2_757
H(50) H(30) 3.588 1_556
H(52) H(115) 3.462 1_556
H(52) H(121) 3.527 1_556
H(53) C(39) 3.217 1_556
H(53) H(29) 3.091 1_556
H(53) H(30) 2.531 1_556
H(53) H(121) 3.359 1_556
H(54) C(104) 3.208 1_556
H(54) H(25) 3.088 2_657
H(54) H(29) 3.375 1_556
H(54) H(30) 3.449 1_556
H(54) H(118) 3.550 1_556
H(54) H(121) 2.528 1_556
H(54) H(122) 3.101 1_556
H(57) C(31) 3.217 2_757
H(57) H(10) 2.454 2_757
H(57) H(11) 3.396 2_757
H(57) H(12) 3.387 2_757
H(58) H(10) 3.087 2_757
H(58) H(96) 3.173 2_757
H(58) H(104) 3.245 2_757
H(58) H(107) 3.418 2_757
H(59) C(101) 3.355 1_556
H(59) H(10) 3.458 2_757
H(59) H(107) 3.410 2_757
H(59) H(114) 2.880 1_556
H(59) H(115) 2.975 1_556
H(60) C(31) 3.137 2_757
H(60) H(9) 3.252 2_757
H(60) H(10) 2.214 2_757
H(60) H(11) 3.575 2_757
H(60) H(46) 3.339 1_655
H(60) H(47) 3.399 1_655
H(61) H(10) 3.595 2_757
H(61) H(114) 3.545 1_556
H(64) N(2) 2.764 2_747
H(64) C(26) 3.578 2_747
H(65) H(71) 3.135 1_655
H(69) H(39) 3.558 2_647
H(70) N(4) 2.612 2_647
H(70) C(28) 3.451 2_647
H(70) C(42) 3.344 2_647
H(70) H(36) 3.224 2_647
H(70) H(37) 2.732 2_647
H(70) H(99) 3.152 1_455
H(71) N(4) 3.010 2_647
H(71) N(7) 3.075 1_455
H(71) N(8) 3.540 1_455
H(71) C(76) 3.553 1_455
H(71) C(79) 3.028 1_455
H(71) C(80) 3.309 1_455
H(71) H(65) 3.135 1_455
H(71) H(98) 3.092 1_455
H(71) H(99) 3.450 1_455
H(72) N(8) 2.926 1_455
H(72) C(80) 3.218 1_455
H(72) C(94) 3.582 1_455
H(72) H(98) 2.743 1_455
H(72) H(99) 3.342 1_455
H(73) N(7) 3.345 1_455
H(73) N(8) 3.527 1_455
H(73) C(79) 3.463 1_455
H(73) C(80) 3.580 1_455
H(74) N(4) 2.984 2_647
H(74) C(28) 3.233 2_647
H(75) N(3) 3.084 2_647
H(75) C(27) 3.259 2_647
H(76) H(20) 3.017 1_556
H(76) H(30) 2.728 1_556
H(76) H(31) 3.599 1_556
H(77) H(30) 3.440 1_556
H(77) H(31) 3.563 1_556
H(78) H(31) 3.373 1_556
H(78) H(113) 3.133 1_456
H(79) C(39) 3.519 1_556
H(79) C(40) 3.357 1_556
H(79) H(20) 3.199 1_556
H(79) H(27) 3.221 1_556
H(79) H(30) 3.041 1_556
H(79) H(31) 2.553 1_556
H(79) H(112) 3.258 1_456
H(79) H(113) 3.471 1_456
H(80) N(3) 2.600 2_647
H(80) C(27) 3.184 2_647
H(81) C(33) 3.500 1_556
H(81) H(15) 2.609 1_556
H(81) H(18) 3.408 1_556
H(81) H(21) 3.397 1_556
H(82) C(35) 3.566 1_556
H(82) H(15) 3.383 1_556
H(82) H(20) 3.203 1_556
H(82) H(21) 3.033 1_556
H(83) H(3) 3.318 2_647
H(83) H(4) 2.852 2_647
H(83) H(34) 3.471 2_647
H(83) H(37) 3.452 2_647
H(83) H(38) 2.766 2_647
H(84) N(6) 2.795 2_747
H(84) C(43) 3.571 2_647
H(84) C(78) 3.315 2_747
H(84) H(38) 2.683 2_647
H(85) N(6) 2.893 2_747
H(85) N(8) 3.420 2_747
H(85) C(34) 3.475 1_556
H(85) H(15) 3.412 1_556
H(85) H(18) 2.961 1_556
H(85) H(19) 3.265 1_556
H(85) H(26) 3.549 1_556
H(85) H(32) 3.591 2_647
H(85) H(33) 3.369 2_647
H(86) N(8) 3.355 2_747
H(86) C(12) 3.209 2_647
H(86) H(2) 3.341 2_647
H(86) H(3) 2.343 2_647
H(86) H(26) 3.206 1_556
H(87) C(35) 3.434 1_556
H(87) C(37) 3.191 1_556
H(87) H(15) 3.308 1_556
H(87) H(20) 3.544 1_556
H(87) H(21) 2.690 1_556
H(87) H(26) 2.254 1_556
H(88) N(6) 2.772 2_747
H(88) C(78) 3.437 2_747
H(89) N(1) 3.465 2_747
H(90) C(101) 3.563 1_556
H(90) H(113) 3.096 1_556
H(90) H(115) 3.138 1_556
H(91) H(15) 3.441 1_556
H(91) H(109) 3.347 1_556
H(92) C(97) 3.553 1_556
H(92) C(98) 3.384 1_556
H(92) H(15) 3.541 1_556
H(92) H(16) 3.233 1_556
H(92) H(18) 3.130 1_556
H(92) H(105) 2.936 1_556
H(92) H(106) 2.573 1_556
H(92) H(109) 3.242 1_556
H(93) C(101) 3.542 1_556
H(93) H(102) 3.255 1_556
H(93) H(105) 3.466 1_556
H(93) H(106) 3.116 1_556
H(93) H(109) 2.784 1_556
H(93) H(113) 2.878 1_556
H(93) H(115) 3.581 1_556
H(94) N(1) 2.627 2_747
H(94) C(25) 3.351 2_747
H(94) H(106) 3.383 1_556
H(95) N(2) 3.033 2_747
H(96) H(58) 3.173 2_747
H(97) C(8) 3.510 1_655
H(97) C(36) 3.586 1_655
H(97) C(38) 3.107 1_655
H(97) H(23) 2.701 1_655
H(97) H(27) 2.899 1_655
H(97) H(28) 2.635 1_655
H(98) C(83) 3.346 1_655
H(98) H(28) 3.256 1_655
H(98) H(71) 3.092 1_655
H(98) H(72) 2.743 1_655
H(99) N(4) 2.899 2_747
H(99) C(28) 3.529 2_747
H(99) C(42) 3.574 2_747
H(99) H(36) 2.999 2_747
H(99) H(37) 3.341 2_747
H(99) H(70) 3.152 1_655
H(99) H(71) 3.450 1_655
H(99) H(72) 3.342 1_655
H(100) C(7) 3.533 1_655
H(100) C(8) 3.449 1_655
H(100) C(36) 3.374 1_655
H(100) H(22) 3.015 1_655
H(100) H(23) 2.911 1_655
H(100) H(36) 3.258 2_747
H(100) H(41) 3.377 2_747
H(100) H(42) 3.237 2_747
H(101) C(16) 3.593 2_747
H(101) C(17) 3.059 2_747
H(101) C(18) 3.043 2_747
H(101) C(44) 3.505 2_747
H(101) C(47) 3.478 2_747
H(101) H(22) 3.519 1_655
H(101) H(23) 3.347 1_655
H(101) H(41) 3.280 2_747
H(101) H(42) 3.492 2_747
H(101) H(48) 3.500 2_747
H(101) H(49) 3.203 2_747
H(102) H(93) 3.255 1_554
H(103) H(23) 2.788 1_655
H(103) H(24) 3.389 1_655
H(103) H(27) 3.562 1_655
H(104) H(58) 3.245 2_747
H(105) H(92) 2.936 1_554
H(105) H(93) 3.466 1_554
H(106) C(92) 3.179 1_554
H(106) H(24) 3.505 1_655
H(106) H(92) 2.573 1_554
H(106) H(93) 3.116 1_554
H(106) H(94) 3.383 1_554
H(106) H(122) 2.775 2_746
H(107) H(58) 3.418 2_747
H(107) H(59) 3.410 2_747
H(107) H(122) 2.918 2_746
H(108) C(37) 3.166 1_655
H(108) H(23) 3.393 1_655
H(108) H(24) 2.637 1_655
H(108) H(25) 2.918 1_655
H(108) H(48) 3.561 2_747
H(108) H(122) 2.973 2_746
H(109) C(92) 3.338 1_554
H(109) H(91) 3.347 1_554
H(109) H(92) 3.242 1_554
H(109) H(93) 2.784 1_554
H(111) H(17) 3.421 2_756
H(111) H(18) 3.590 2_756
H(111) H(19) 3.254 2_756
H(111) H(31) 3.492 1_655
H(111) H(33) 3.299 1_655
H(112) C(40) 3.501 1_655
H(112) H(31) 2.968 1_655
H(112) H(33) 3.150 1_655
H(112) H(79) 3.258 1_654
H(113) H(78) 3.133 1_654
H(113) H(79) 3.471 1_654
H(113) H(90) 3.096 1_554
H(113) H(93) 2.878 1_554
H(114) C(46) 3.487 1_654
H(114) C(52) 3.544 1_554
H(114) H(17) 3.508 2_756
H(114) H(19) 3.537 2_756
H(114) H(45) 3.170 1_654
H(114) H(46) 3.041 1_654
H(114) H(59) 2.880 1_554
H(114) H(61) 3.545 1_554
H(115) H(52) 3.462 1_554
H(115) H(59) 2.975 1_554
H(115) H(90) 3.138 1_554
H(115) H(93) 3.581 1_554
H(118) H(54) 3.550 1_554
H(121) C(49) 3.278 1_554
H(121) H(25) 3.166 2_656
H(121) H(52) 3.527 1_554
H(121) H(53) 3.359 1_554
H(121) H(54) 2.528 1_554
H(122) C(98) 3.061 2_756
H(122) H(25) 3.563 2_656
H(122) H(54) 3.101 1_554
H(122) H(106) 2.775 2_756
H(122) H(107) 2.918 2_756
H(122) H(108) 2.973 2_756

loop_
_geom_torsion_atom_site_label_1
_geom_torsion_atom_site_label_2
_geom_torsion_atom_site_label_3
_geom_torsion_atom_site_label_4
_geom_torsion
C(2) C(1) C(22) C(13) 2.6(4)
C(2) C(1) C(22) C(21) 178.8(2)
C(22) C(1) C(2) C(3) -179.6(2)
C(22) C(1) C(2) C(11) 1.2(4)
C(2) C(1) C(53) C(54) -85.1(3)
C(2) C(1) C(53) C(74) 85.8(3)
C(53) C(1) C(2) C(3) -8.7(4)
C(53) C(1) C(2) C(11) 172.1(2)
C(22) C(1) C(53) C(54) 85.5(3)
C(22) C(1) C(53) C(74) -103.7(3)
C(53) C(1) C(22) C(13) -168.0(2)
C(53) C(1) C(22) C(21) 8.3(4)
C(1) C(2) C(3) C(4) -178.0(2)
C(1) C(2) C(11) C(10) 177.9(2)
C(1) C(2) C(11) C(12) -3.4(4)
C(3) C(2) C(11) C(10) -1.3(4)
C(3) C(2) C(11) C(12) 177.3(2)
C(11) C(2) C(3) C(4) 1.3(4)
C(2) C(3) C(4) C(5) 179.1(2)
C(2) C(3) C(4) C(9) 0.7(4)
C(3) C(4) C(5) C(6) 178.8(3)
C(3) C(4) C(5) C(29) 0.6(4)
C(3) C(4) C(9) C(8) 178.0(2)
C(3) C(4) C(9) C(10) -2.5(4)
C(5) C(4) C(9) C(8) -0.5(4)
C(5) C(4) C(9) C(10) 179.0(2)
C(9) C(4) C(5) C(6) -2.8(4)
C(9) C(4) C(5) C(29) 179.1(2)
C(4) C(5) C(6) C(7) 5.0(5)
C(4) C(5) C(6) C(32) -177.2(3)
C(4) C(5) C(29) C(30) 78.2(4)
C(6) C(5) C(29) C(30) -99.9(4)
C(29) C(5) C(6) C(7) -177.0(3)
C(29) C(5) C(6) C(32) 0.8(5)
C(5) C(6) C(7) C(8) -4.0(5)
C(5) C(6) C(7) C(35) 178.1(3)
C(5) C(6) C(32) C(33) -88.2(4)
C(7) C(6) C(32) C(33) 89.7(4)
C(32) C(6) C(7) C(8) 178.2(3)
C(32) C(6) C(7) C(35) 0.3(4)
C(6) C(7) C(8) C(9) 0.6(5)
C(6) C(7) C(8) C(38) 177.4(3)
C(6) C(7) C(35) C(36) 90.4(4)
C(8) C(7) C(35) C(36) -87.5(4)
C(35) C(7) C(8) C(9) 178.4(3)
C(35) C(7) C(8) C(38) -4.7(5)
C(7) C(8) C(9) C(4) 1.6(4)
C(7) C(8) C(9) C(10) -177.9(3)
C(7) C(8) C(38) C(39) -100.2(4)
C(9) C(8) C(38) C(39) 76.7(4)
C(38) C(8) C(9) C(4) -175.4(2)
C(38) C(8) C(9) C(10) 5.1(4)
C(4) C(9) C(10) C(11) 2.5(4)
C(8) C(9) C(10) C(11) -178.0(3)
C(9) C(10) C(11) C(2) -0.6(4)
C(9) C(10) C(11) C(12) -179.2(3)
C(2) C(11) C(12) C(13) 2.0(4)
C(10) C(11) C(12) C(13) -179.4(3)
C(11) C(12) C(13) C(14) -174.5(2)
C(11) C(12) C(13) C(22) 1.8(4)
C(12) C(13) C(14) C(15) 124.3(3)
C(12) C(13) C(14) C(24) -118.1(3)
C(12) C(13) C(22) C(1) -4.2(4)
C(12) C(13) C(22) C(21) 179.0(2)
C(14) C(13) C(22) C(1) 172.6(2)
C(14) C(13) C(22) C(21) -4.2(3)
C(22) C(13) C(14) C(15) -52.4(3)
C(22) C(13) C(14) C(24) 65.3(3)
C(13) C(14) C(15) C(16) -119.4(3)
C(13) C(14) C(15) C(20) 57.2(3)
C(13) C(14) C(24) C(23) -57.5(3)
C(13) C(14) C(24) C(27) 63.9(3)
C(13) C(14) C(24) C(28) -176.9(2)
C(15) C(14) C(24) C(23) 60.1(3)
C(15) C(14) C(24) C(27) -178.6(2)
C(15) C(14) C(24) C(28) -59.3(3)
C(24) C(14) C(15) C(16) 124.4(3)
C(24) C(14) C(15) C(20) -59.1(3)
C(14) C(15) C(16) C(17) 177.4(3)
C(14) C(15) C(16) C(41) 3.2(5)
C(14) C(15) C(20) C(19) -177.8(3)
C(14) C(15) C(20) C(21) -3.7(3)
C(16) C(15) C(20) C(19) -1.1(5)
C(16) C(15) C(20) C(21) 173.1(3)
C(20) C(15) C(16) C(17) 1.1(5)
C(20) C(15) C(16) C(41) -173.1(3)
C(15) C(16) C(17) C(18) 0.6(5)
C(15) C(16) C(17) C(44) -179.2(3)
C(15) C(16) C(41) C(42) -89.3(4)
C(17) C(16) C(41) C(42) 96.7(4)
C(41) C(16) C(17) C(18) 174.7(3)
C(41) C(16) C(17) C(44) -5.1(5)
C(16) C(17) C(18) C(19) -2.4(5)
C(16) C(17) C(18) C(47) -180.0(3)
C(16) C(17) C(44) C(45) 84.8(4)
C(18) C(17) C(44) C(45) -95.0(4)
C(44) C(17) C(18) C(19) 177.5(3)
C(44) C(17) C(18) C(47) -0.1(4)
C(17) C(18) C(19) C(20) 2.3(5)
C(17) C(18) C(19) C(50) -173.7(3)
C(17) C(18) C(47) C(48) 90.5(4)
C(19) C(18) C(47) C(48) -87.2(4)
C(47) C(18) C(19) C(20) -180.0(2)
C(47) C(18) C(19) C(50) 4.0(5)
C(18) C(19) C(20) C(15) -0.6(5)
C(18) C(19) C(20) C(21) -174.0(3)
C(18) C(19) C(50) C(51) -92.4(4)
C(20) C(19) C(50) C(51) 91.7(4)
C(50) C(19) C(20) C(15) 175.5(3)
C(50) C(19) C(20) C(21) 2.0(5)
C(15) C(20) C(21) C(22) -52.6(3)
C(15) C(20) C(21) C(23) 61.9(3)
C(19) C(20) C(21) C(22) 121.3(3)
C(19) C(20) C(21) C(23) -124.1(3)
C(20) C(21) C(22) C(1) -120.0(3)
C(20) C(21) C(22) C(13) 56.5(3)
C(20) C(21) C(23) C(24) -54.4(3)
C(20) C(21) C(23) C(25) -173.2(2)
C(20) C(21) C(23) C(26) 67.4(3)
C(22) C(21) C(23) C(24) 61.3(2)
C(22) C(21) C(23) C(25) -57.5(3)
C(22) C(21) C(23) C(26) -177.0(2)
C(23) C(21) C(22) C(1) 124.2(3)
C(23) C(21) C(22) C(13) -59.3(3)
C(21) C(23) C(24) C(14) -3.5(3)
C(21) C(23) C(24) C(27) -122.9(3)
C(21) C(23) C(24) C(28) 117.1(2)
C(25) C(23) C(24) C(14) 115.0(2)
C(25) C(23) C(24) C(27) -4.3(3)
C(25) C(23) C(24) C(28) -124.3(3)
C(26) C(23) C(24) C(14) -124.8(3)
C(26) C(23) C(24) C(27) 115.9(3)
C(26) C(23) C(24) C(28) -4.1(3)
C(5) C(29) C(30) C(31) -167.7(4)
C(6) C(32) C(33) C(34) 175.0(3)
C(7) C(35) C(36) C(37) -172.7(4)
C(8) C(38) C(39) C(40) -167.8(3)
C(16) C(41) C(42) C(43) 178.3(3)
C(17) C(44) C(45) C(46) -171.9(3)
C(18) C(47) C(48) C(49) 165.9(4)
C(19) C(50) C(51) C(52) 176.5(4)
C(1) C(53) C(54) C(55) -6.7(4)
C(1) C(53) C(54) C(63) 172.8(2)
C(1) C(53) C(74) C(65) -169.6(2)
C(1) C(53) C(74) C(73) 9.3(4)
C(54) C(53) C(74) C(65) 1.1(4)
C(74) C(53) C(54) C(55) -178.0(2)
C(74) C(53) C(54) C(63) 1.5(4)
C(53) C(54) C(55) C(56) 176.2(2)
C(53) C(54) C(63) C(62) -178.4(2)
C(53) C(54) C(63) C(64) -2.7(4)
C(55) C(54) C(63) C(62) 1.2(4)
C(55) C(54) C(63) C(64) 176.8(2)
C(63) C(54) C(55) C(56) -3.3(4)
C(54) C(55) C(56) C(57) -174.2(3)
C(54) C(55) C(56) C(61) 3.1(4)
C(55) C(56) C(57) C(58) 176.1(3)
C(55) C(56) C(57) C(81) -1.2(4)
C(55) C(56) C(61) C(60) -178.5(3)
C(55) C(56) C(61) C(62) -0.7(4)
C(57) C(56) C(61) C(60) -1.1(4)
C(57) C(56) C(61) C(62) 176.6(3)
C(61) C(56) C(57) C(58) -1.2(4)
C(61) C(56) C(57) C(81) -178.4(3)
C(56) C(57) C(58) C(59) 2.6(4)
C(56) C(57) C(58) C(84) -177.1(3)
C(56) C(57) C(81) C(82) 76.6(3)
C(58) C(57) C(81) C(82) -100.5(3)
C(81) C(57) C(58) C(59) 179.7(3)
C(81) C(57) C(58) C(84) -0.0(4)
C(57) C(58) C(59) C(60) -1.7(5)
C(57) C(58) C(59) C(87) -179.5(3)
C(57) C(58) C(84) C(85) -90.8(4)
C(59) C(58) C(84) C(85) 89.5(4)
C(84) C(58) C(59) C(60) 178.0(3)
C(84) C(58) C(59) C(87) 0.2(4)
C(58) C(59) C(60) C(61) -0.7(5)
C(58) C(59) C(60) C(90) 178.9(3)
C(58) C(59) C(87) C(88) 88.5(3)
C(60) C(59) C(87) C(88) -89.3(3)
C(87) C(59) C(60) C(61) 177.1(3)
C(87) C(59) C(60) C(90) -3.4(5)
C(59) C(60) C(61) C(56) 2.0(4)
C(59) C(60) C(61) C(62) -175.6(3)
C(59) C(60) C(90) C(91) -96.3(4)
C(61) C(60) C(90) C(91) 83.3(3)
C(90) C(60) C(61) C(56) -177.5(3)
C(90) C(60) C(61) C(62) 4.8(4)
C(56) C(61) C(62) C(63) -1.4(4)
C(60) C(61) C(62) C(63) 176.3(3)
C(61) C(62) C(63) C(54) 1.2(4)
C(61) C(62) C(63) C(64) -174.3(3)
C(54) C(63) C(64) C(65) 1.4(4)
C(62) C(63) C(64) C(65) 176.9(3)
C(63) C(64) C(65) C(66) -174.8(2)
C(63) C(64) C(65) C(74) 1.2(4)
C(64) C(65) C(66) C(67) 125.8(3)
C(64) C(65) C(66) C(76) -119.1(3)
C(64) C(65) C(74) C(53) -2.5(4)
C(64) C(65) C(74) C(73) 178.4(2)
C(66) C(65) C(74) C(53) 173.9(2)
C(66) C(65) C(74) C(73) -5.2(3)
C(74) C(65) C(66) C(67) -50.5(3)
C(74) C(65) C(66) C(76) 64.6(3)
C(65) C(66) C(67) C(68) -124.4(3)
C(65) C(66) C(67) C(72) 58.7(3)
C(65) C(66) C(76) C(75) -54.0(2)
C(65) C(66) C(76) C(79) 66.9(3)
C(65) C(66) C(76) C(80) -174.4(2)
C(67) C(66) C(76) C(75) 61.6(2)
C(67) C(66) C(76) C(79) -177.5(2)
C(67) C(66) C(76) C(80) -58.8(3)
C(76) C(66) C(67) C(68) 120.2(3)
C(76) C(66) C(67) C(72) -56.7(3)
C(66) C(67) C(68) C(69) -173.1(3)
C(66) C(67) C(68) C(93) 7.2(5)
C(66) C(67) C(72) C(71) 170.1(2)
C(66) C(67) C(72) C(73) -8.6(3)
C(68) C(67) C(72) C(71) -6.9(4)
C(68) C(67) C(72) C(73) 174.4(2)
C(72) C(67) C(68) C(69) 3.5(4)
C(72) C(67) C(68) C(93) -176.2(3)
C(67) C(68) C(69) C(70) 1.7(5)
C(67) C(68) C(69) C(96) -176.7(3)
C(67) C(68) C(93) C(94) -93.2(4)
C(69) C(68) C(93) C(94) 87.1(4)
C(93) C(68) C(69) C(70) -178.6(3)
C(93) C(68) C(69) C(96) 3.0(5)
C(68) C(69) C(70) C(71) -3.7(5)
C(68) C(69) C(70) C(99) 173.6(3)
C(68) C(69) C(96) C(97) 89.6(4)
C(70) C(69) C(96) C(97) -88.8(4)
C(96) C(69) C(70) C(71) 174.7(3)
C(96) C(69) C(70) C(99) -8.0(5)
C(69) C(70) C(71) C(72) 0.4(5)
C(69) C(70) C(71) C(102) 177.3(3)
C(69) C(70) C(99) C(100) -85.0(5)
C(71) C(70) C(99) C(100) 92.4(4)
C(99) C(70) C(71) C(72) -177.0(3)
C(99) C(70) C(71) C(102) -0.1(3)
C(70) C(71) C(72) C(67) 4.7(4)
C(70) C(71) C(72) C(73) -176.7(3)
C(70) C(71) C(102) C(103) 90.7(4)
C(72) C(71) C(102) C(103) -92.5(4)
C(102) C(71) C(72) C(67) -172.3(2)
C(102) C(71) C(72) C(73) 6.3(4)
C(67) C(72) C(73) C(74) -48.6(3)
C(67) C(72) C(73) C(75) 66.0(3)
C(71) C(72) C(73) C(74) 132.7(3)
C(71) C(72) C(73) C(75) -112.7(3)
C(72) C(73) C(74) C(53) -122.8(3)
C(72) C(73) C(74) C(65) 56.2(3)
C(72) C(73) C(75) C(76) -54.2(2)
C(72) C(73) C(75) C(77) -174.3(2)
C(72) C(73) C(75) C(78) 66.4(3)
C(74) C(73) C(75) C(76) 62.9(2)
C(74) C(73) C(75) C(77) -57.2(3)
C(74) C(73) C(75) C(78) -176.5(2)
C(75) C(73) C(74) C(53) 122.9(3)
C(75) C(73) C(74) C(65) -58.2(3)
C(73) C(75) C(76) C(66) -6.4(3)
C(73) C(75) C(76) C(79) -126.2(2)
C(73) C(75) C(76) C(80) 114.6(2)
C(77) C(75) C(76) C(66) 114.2(2)
C(77) C(75) C(76) C(79) -5.6(3)
C(77) C(75) C(76) C(80) -124.8(3)
C(78) C(75) C(76) C(66) -125.3(2)
C(78) C(75) C(76) C(79) 114.9(3)
C(78) C(75) C(76) C(80) -4.4(3)
C(57) C(81) C(82) C(83) -179.3(3)
C(58) C(84) C(85) C(86) 179.3(3)
C(59) C(87) C(88) C(89) -176.8(3)
C(60) C(90) C(91) C(92) 179.7(3)
C(68) C(93) C(94) C(95) -175.8(3)
C(69) C(96) C(97) C(98) -172.5(4)
C(70) C(99) C(100) C(101) -173.3(5)
C(71) C(102) C(103) C(104) 174.9(3)
